data_2312848
loop_
_publ_author_name
'Kamin, Ashlyn A.'
'Le, Phuong H.'
'Brannan, E. J.'
'Gannon, Paige M.'
'Krajewski, Sebastian'
'Kaminsky, Werner'
'Xiao, Dianne J.'

_publ_section_title
;
 Synthesis and crystal structures of a family of bimetallic complexes with
 phenyl-substituted bridging tetraoxolene ligands.
;
_journal_coeditor_code QF3068
_journal_issue 6
_journal_name_full 'Acta crystallographica. Section C, Structural chemistry'
_journal_paper_doi 10.1107/S2053229625003584
_journal_volume 81
_journal_year 2025
_chemical_formula_iupac
;
[Mn (C18 H10 O4) (C18 H18 N4)2 (C3 H7 N O)2], 0.5C4 H10 O, 0.5C3 H7 N O
;
_chemical_formula_moiety
;
C60 H60 Mn2 N10 O6 2+, 2(C24 H20 B -), 0.5(C4 H10 O), 0.5(C3 H7 N O)
;
_chemical_formula_sum 'C111.5 H108.5 B2 Mn2 N10.5 O7'
_chemical_formula_weight 1839.08
_chemical_name_systematic
;(\m~2~-3,6-Dioxo-2,5-diphenylcyclohexa-1,4-diene-1,4-diolato)bis[(dimethylformamide){tris[(pyridin-2-yl)methyl]amine}manganese(II)]
bis(tetraphenylborate)--diethyl ether--dimethylformamide (1/0.5/0.5)
;
_space_group_IT_number 14
_space_group_name_Hall '-P 2ybc'
_space_group_name_H-M_alt 'P 1 21/c 1'
_symmetry_cell_setting monoclinic
_symmetry_Int_Tables_number 14
_symmetry_space_group_name_Hall '-P 2ybc'
_symmetry_space_group_name_H-M 'P 1 21/c 1'
_atom_sites_solution_hydrogens geom
_atom_sites_solution_primary dual
_atom_sites_solution_secondary difmap
_audit_conform_dict_location ftp://ftp.iucr.org/pub/cif_core.dic
_audit_conform_dict_name cif_core.dic
_audit_conform_dict_version 2.4.5
_audit_creation_date 2023-06-28T10:15:19-00:00
_audit_creation_method 'WinGX routine CIF_UPDATE'
_cell_angle_alpha 90
_cell_angle_beta 101.261(3)
_cell_angle_gamma 90
_cell_formula_units_Z 8
_cell_length_a 17.5401(12)
_cell_length_b 38.071(3)
_cell_length_c 31.818(2)
_cell_measurement_reflns_used 9853
_cell_measurement_temperature 100(2)
_cell_measurement_theta_max 26.83
_cell_measurement_theta_min 2.25
_cell_measurement_wavelength 0.71073
_cell_volume 20838(3)
_computing_cell_refinement
;
SAINT (Bruker, 2016)
;
_computing_data_collection
;
APEX2 (Bruker, 2016)
;
_computing_data_reduction
;
SORTAV (Blessing, 1995)
;
_computing_molecular_graphics
;
ORTEP-3 for Windows (Farrugia, 2012)
;
_computing_publication_material
;
WinGX (Farrugia, 2012)
;
_computing_structure_refinement
;
SHELXL2019 (Sheldrick, 2015<i>b</i>)
;
_computing_structure_solution
;
SHELXT2018 (Sheldrick, 2015<i>a</i>)
;
_diffrn_ambient_temperature 100(2)
_diffrn_detector 'APEX-II CCD'
_diffrn_measured_fraction_theta_full 1
_diffrn_measured_fraction_theta_max 0.995
_diffrn_measurement_device '\k-geometry diffractometer'
_diffrn_measurement_device_type 'Bruker APEXII'
_diffrn_measurement_method '\f or \w oscillation scans'
_diffrn_orient_matrix_UB_11 0.02266
_diffrn_orient_matrix_UB_12 0.024105
_diffrn_orient_matrix_UB_13 0.000023
_diffrn_orient_matrix_UB_21 -0.017235
_diffrn_orient_matrix_UB_22 0.001209
_diffrn_orient_matrix_UB_23 -0.031836
_diffrn_orient_matrix_UB_31 -0.050683
_diffrn_orient_matrix_UB_32 0.010366
_diffrn_orient_matrix_UB_33 0.003658
_diffrn_radiation_monochromator graphite
_diffrn_radiation_probe x-ray
_diffrn_radiation_type MoK\a
_diffrn_radiation_wavelength 0.71073
_diffrn_reflns_av_R_equivalents 0.0866
_diffrn_reflns_av_unetI/netI 0.0608
_diffrn_reflns_Laue_measured_fraction_full 1
_diffrn_reflns_Laue_measured_fraction_max 0.995
_diffrn_reflns_limit_h_max 24
_diffrn_reflns_limit_h_min -24
_diffrn_reflns_limit_k_max 52
_diffrn_reflns_limit_k_min -52
_diffrn_reflns_limit_l_max 44
_diffrn_reflns_limit_l_min -44
_diffrn_reflns_number 824783
_diffrn_reflns_point_group_measured_fraction_full 1
_diffrn_reflns_point_group_measured_fraction_max 0.995
_diffrn_reflns_theta_full 25.242
_diffrn_reflns_theta_max 29.696
_diffrn_reflns_theta_min 0.844
_diffrn_source 'sealed x-ray tube'
_diffrn_standards_number 0
_exptl_absorpt_coefficient_mu 0.301
_exptl_absorpt_correction_T_max 0.746
_exptl_absorpt_correction_T_min 0.685
_exptl_absorpt_correction_type multi-scan
_exptl_absorpt_process_details
;
(SADABS; Bruker, 2016)
;
_exptl_crystal_colour purple
_exptl_crystal_density_diffrn 1.172
_exptl_crystal_density_method 'not measured'
_exptl_crystal_description block
_exptl_crystal_F_000 7736
_exptl_crystal_size_max 0.47
_exptl_crystal_size_mid 0.09
_exptl_crystal_size_min 0.08
_refine_diff_density_max 0.984
_refine_diff_density_min -0.741
_refine_diff_density_rms 0.079
_refine_ls_extinction_method none
_refine_ls_goodness_of_fit_ref 1.069
_refine_ls_hydrogen_treatment constr
_refine_ls_matrix_type full
_refine_ls_number_constraints 0
_refine_ls_number_parameters 2722
_refine_ls_number_reflns 58856
_refine_ls_number_restraints 2055
_refine_ls_restrained_S_all 1.069
_refine_ls_R_factor_all 0.1282
_refine_ls_R_factor_gt 0.0786
_refine_ls_shift/su_max 0.002
_refine_ls_shift/su_mean 0
_refine_ls_structure_factor_coef Fsqd
_refine_ls_weighting_details 'w=1/[\s^2^(Fo^2^)+(0.0566P)^2^+45.8699P] where P=(Fo^2^+2Fc^2^)/3'
_refine_ls_weighting_scheme calc
_refine_ls_wR_factor_gt 0.1706
_refine_ls_wR_factor_ref 0.1949
_reflns_Friedel_coverage 0
_reflns_number_gt 38201
_reflns_number_total 58856
_reflns_threshold_expression 'I > 2\s(I)'
_cod_data_source_file qf3068sup1.cif
_cod_data_source_block Mn2TPA2Ph2dhbqDMF2BPh42
_cod_original_cell_volume 20838(2)
_cod_original_sg_symbol_H-M 'P 21/c'
_cod_database_code 2312848
_shelx_estimated_absorpt_t_min 0.872
_shelx_estimated_absorpt_t_max 0.976
_shelx_shelxl_version_number 2019/3

loop_
_symmetry_equiv_pos_as_xyz
'x, y, z'
'-x, y+1/2, -z+1/2'
'-x, -y, -z'
'x, -y-1/2, z-1/2'

loop_
_atom_site_label
_atom_site_type_symbol
_atom_site_fract_x
_atom_site_fract_y
_atom_site_fract_z
_atom_site_U_iso_or_equiv
_atom_site_adp_type
_atom_site_occupancy
_atom_site_site_symmetry_order
_atom_site_calc_flag
_atom_site_refinement_flags_posn
_atom_site_refinement_flags_adp
_atom_site_refinement_flags_occupancy
_atom_site_disorder_assembly
_atom_site_disorder_group
C1 C 0.63366(15) 0.28363(7) 0.39202(9) 0.0193(5) Uani 1 1 d . . . . .
C2 C 0.54536(15) 0.27853(7) 0.37725(9) 0.0185(5) Uani 1 1 d . . . . .
C3 C 0.51509(15) 0.24679(7) 0.35941(9) 0.0167(5) Uani 1 1 d . . . . .
C4 C 0.56665(15) 0.21932(7) 0.35557(8) 0.0167(5) Uani 1 1 d . . . . .
C5 C 0.65494(15) 0.22435(7) 0.37037(9) 0.0177(5) Uani 1 1 d . . . . .
C6 C 0.68521(15) 0.25627(7) 0.38758(9) 0.0176(5) Uani 1 1 d . . . . .
C7 C 0.77039(15) 0.26111(7) 0.40139(9) 0.0193(5) Uani 1 1 d . . . . .
C8 C 0.81966(17) 0.25625(8) 0.37260(10) 0.0254(6) Uani 1 1 d . . . . .
H8 H 0.798874 0.250089 0.343706 0.03 Uiso 1 1 calc R U . . .
C9 C 0.90002(18) 0.26045(8) 0.38622(12) 0.0329(7) Uani 1 1 d . . . . .
H9 H 0.933455 0.257096 0.366394 0.039 Uiso 1 1 calc R U . . .
C10 C 0.93102(17) 0.26935(9) 0.42777(12) 0.0345(8) Uani 1 1 d . . . . .
H10 H 0.985579 0.2723 0.436611 0.041 Uiso 1 1 calc R U . . .
C11 C 0.88281(18) 0.27399(9) 0.45663(12) 0.0339(7) Uani 1 1 d . . . . .
H11 H 0.904232 0.279922 0.485528 0.041 Uiso 1 1 calc R U . . .
C12 C 0.80274(16) 0.27002(8) 0.44365(10) 0.0251(6) Uani 1 1 d . . . . .
H12 H 0.769845 0.27341 0.46375 0.03 Uiso 1 1 calc R U . . .
C13 C 0.43024(14) 0.24173(7) 0.34512(9) 0.0172(5) Uani 1 1 d . . . . .
C14 C 0.37897(16) 0.24735(8) 0.37284(10) 0.0229(6) Uani 1 1 d . . . . .
H14 H 0.398334 0.255306 0.40122 0.027 Uiso 1 1 calc R U . . .
C15 C 0.30001(17) 0.24146(8) 0.35940(11) 0.0290(7) Uani 1 1 d . . . . .
H15 H 0.265785 0.245298 0.378689 0.035 Uiso 1 1 calc R U . . .
C16 C 0.27053(17) 0.23002(8) 0.31811(12) 0.0307(7) Uani 1 1 d . . . . .
H16 H 0.216382 0.225875 0.309129 0.037 Uiso 1 1 calc R U . . .
C17 C 0.32033(17) 0.22470(8) 0.29018(11) 0.0300(7) Uani 1 1 d . . . . .
H17 H 0.300459 0.217204 0.261664 0.036 Uiso 1 1 calc R U . . .
C18 C 0.39967(16) 0.23030(7) 0.30369(10) 0.0230(6) Uani 1 1 d . . . . .
H18 H 0.433635 0.226261 0.284303 0.028 Uiso 1 1 calc R U . . .
C19 C 0.73268(18) 0.36354(8) 0.47610(11) 0.0297(7) Uani 1 1 d . . . . .
H19 H 0.741168 0.339975 0.468333 0.036 Uiso 1 1 calc R U . . .
C20 C 0.7843(2) 0.37844(9) 0.50994(11) 0.0357(8) Uani 1 1 d . . . . .
H20 H 0.827465 0.365467 0.524854 0.043 Uiso 1 1 calc R U . . .
C21 C 0.77146(19) 0.41260(9) 0.52150(11) 0.0332(7) Uani 1 1 d . . . . .
H21 H 0.805636 0.423466 0.544704 0.04 Uiso 1 1 calc R U . . .
C22 C 0.70841(17) 0.43076(8) 0.49895(10) 0.0265(6) Uani 1 1 d . . . . .
H22 H 0.698671 0.454299 0.506285 0.032 Uiso 1 1 calc R U . . .
C23 C 0.65964(16) 0.41404(7) 0.46546(9) 0.0199(5) Uani 1 1 d . . . . .
C24 C 0.58891(17) 0.43224(7) 0.44009(9) 0.0213(6) Uani 1 1 d . . . . .
H24A H 0.545787 0.430865 0.45598 0.026 Uiso 1 1 calc R U . . .
H24B H 0.600941 0.457357 0.436592 0.026 Uiso 1 1 calc R U . . .
C25 C 0.38096(19) 0.35298(8) 0.40741(12) 0.0349(8) Uani 1 1 d . . . . .
H25 H 0.391033 0.328694 0.412669 0.042 Uiso 1 1 calc R U . . .
C26 C 0.30768(19) 0.36559(9) 0.40850(12) 0.0362(8) Uani 1 1 d . . . . .
H26 H 0.26812 0.350438 0.414495 0.043 Uiso 1 1 calc R U . . .
C27 C 0.29355(18) 0.40069(9) 0.40067(11) 0.0332(8) Uani 1 1 d . . . . .
H27 H 0.243877 0.410247 0.401602 0.04 Uiso 1 1 calc R U . . .
C28 C 0.35128(17) 0.42191(8) 0.39150(10) 0.0268(6) Uani 1 1 d . . . . .
H28 H 0.342034 0.446193 0.385757 0.032 Uiso 1 1 calc R U . . .
C29 C 0.42366(16) 0.40725(8) 0.39077(9) 0.0220(6) Uani 1 1 d . . . . .
C30 C 0.48662(17) 0.42848(7) 0.37723(9) 0.0230(6) Uani 1 1 d . . . . .
H30A H 0.481143 0.427012 0.345718 0.028 Uiso 1 1 calc R U . . .
H30B H 0.480794 0.453413 0.38485 0.028 Uiso 1 1 calc R U . . .
C31 C 0.57791(19) 0.34289(9) 0.30720(11) 0.0335(7) Uani 1 1 d . . . . .
H31 H 0.560169 0.319948 0.312042 0.04 Uiso 1 1 calc R U . . .
C32 C 0.5946(2) 0.35031(11) 0.26812(12) 0.0431(9) Uani 1 1 d . . . . .
H32 H 0.589208 0.332951 0.246289 0.052 Uiso 1 1 calc R U . . .
C33 C 0.6194(3) 0.38341(12) 0.26122(12) 0.0503(10) Uani 1 1 d . . . . .
H33 H 0.630914 0.389452 0.234168 0.06 Uiso 1 1 calc R U . . .
C34 C 0.6278(2) 0.40839(10) 0.29391(11) 0.0380(8) Uani 1 1 d . . . . .
H34 H 0.645175 0.431504 0.289549 0.046 Uiso 1 1 calc R U . . .
C35 C 0.61031(17) 0.39866(8) 0.33279(10) 0.0249(6) Uani 1 1 d . . . . .
C36 C 0.62128(17) 0.42349(8) 0.37040(9) 0.0231(6) Uani 1 1 d . . . . .
H36A H 0.674637 0.420982 0.387405 0.028 Uiso 1 1 calc R U . . .
H36B H 0.614747 0.447988 0.359878 0.028 Uiso 1 1 calc R U . . .
C37 C 0.80984(17) 0.15734(8) 0.31470(10) 0.0247(6) Uani 1 1 d . . . . .
H37 H 0.794677 0.18111 0.30914 0.03 Uiso 1 1 calc R U . . .
C38 C 0.88214(17) 0.14697(8) 0.30851(10) 0.0285(7) Uani 1 1 d . . . . .
H38 H 0.916488 0.163434 0.299601 0.034 Uiso 1 1 calc R U . . .
C39 C 0.90387(17) 0.11216(9) 0.31549(11) 0.0300(7) Uani 1 1 d . . . . .
H39 H 0.952844 0.104171 0.310811 0.036 Uiso 1 1 calc R U . . .
C40 C 0.85300(17) 0.08933(8) 0.32937(11) 0.0293(7) Uani 1 1 d . . . . .
H40 H 0.866325 0.065293 0.334279 0.035 Uiso 1 1 calc R U . . .
C41 C 0.78211(16) 0.10191(8) 0.33607(9) 0.0228(6) Uani 1 1 d . . . . .
C42 C 0.72667(17) 0.07921(8) 0.35451(11) 0.0294(7) Uani 1 1 d . . . . .
H42A H 0.735256 0.054272 0.347955 0.035 Uiso 1 1 calc R U . . .
H42B H 0.736875 0.081948 0.386052 0.035 Uiso 1 1 calc R U . . .
C43 C 0.47445(18) 0.14454(9) 0.26459(11) 0.0309(7) Uani 1 1 d . . . . .
H43 H 0.465475 0.167454 0.274396 0.037 Uiso 1 1 calc R U . . .
C44 C 0.42255(18) 0.13098(11) 0.22996(11) 0.0391(8) Uani 1 1 d . . . . .
H44 H 0.379573 0.144532 0.215907 0.047 Uiso 1 1 calc R U . . .
C45 C 0.4346(2) 0.09726(11) 0.21623(12) 0.0440(10) Uani 1 1 d . . . . .
H45 H 0.399416 0.087148 0.192847 0.053 Uiso 1 1 calc R U . . .
C46 C 0.4978(2) 0.07872(10) 0.23685(12) 0.0383(8) Uani 1 1 d . . . . .
H46 H 0.507076 0.055549 0.227961 0.046 Uiso 1 1 calc R U . . .
C47 C 0.54807(17) 0.09413(8) 0.27080(10) 0.0249(6) Uani 1 1 d . . . . .
C48 C 0.62045(18) 0.07571(8) 0.29334(11) 0.0290(7) Uani 1 1 d . . . . .
H48A H 0.610262 0.050175 0.294241 0.035 Uiso 1 1 calc R U . . .
H48B H 0.662481 0.079326 0.277054 0.035 Uiso 1 1 calc R U . . .
C49 C 0.62882(18) 0.15168(11) 0.43654(10) 0.0375(8) Uani 1 1 d . . . . .
H49 H 0.644077 0.175477 0.434591 0.045 Uiso 1 1 calc R U . . .
C50 C 0.6135(2) 0.13984(14) 0.47486(12) 0.0495(11) Uani 1 1 d . . . . .
H50 H 0.618244 0.155118 0.498844 0.059 Uiso 1 1 calc R U . . .
C51 C 0.5912(2) 0.10572(14) 0.47778(13) 0.0571(13) Uani 1 1 d . . . . .
H51 H 0.580206 0.09695 0.503908 0.069 Uiso 1 1 calc R U . . .
C52 C 0.5848(2) 0.08402(12) 0.44244(13) 0.0502(11) Uani 1 1 d . . . . .
H52 H 0.56934 0.060208 0.443887 0.06 Uiso 1 1 calc R U . . .
C53 C 0.60160(18) 0.09782(10) 0.40438(11) 0.0338(8) Uani 1 1 d . . . . .
C54 C 0.59389(19) 0.07589(9) 0.36459(12) 0.0344(8) Uani 1 1 d . . . . .
H54A H 0.606962 0.051176 0.37261 0.041 Uiso 1 1 calc R U . . .
H54B H 0.539402 0.076615 0.348746 0.041 Uiso 1 1 calc R U . . .
C61 C 1.11426(15) 0.28636(7) 0.37219(9) 0.0170(5) Uani 1 1 d . . . . .
C62 C 1.07972(14) 0.26843(7) 0.32945(9) 0.0164(5) Uani 1 1 d . . . . .
C63 C 1.06357(15) 0.23208(7) 0.32746(8) 0.0166(5) Uani 1 1 d . . . . .
C64 C 1.08123(15) 0.21263(7) 0.36573(9) 0.0166(5) Uani 1 1 d . . . . .
C65 C 1.11590(15) 0.23063(7) 0.40813(9) 0.0167(5) Uani 1 1 d . . . . .
C67 C 1.02953(15) 0.21472(7) 0.28622(9) 0.0179(5) Uani 1 1 d . . . . .
C68 C 0.96192(17) 0.22753(8) 0.26030(10) 0.0261(6) Uani 1 1 d . . . . .
H68 H 0.937373 0.247759 0.269033 0.031 Uiso 1 1 calc R U . . .
C69 C 0.92996(18) 0.21120(9) 0.22194(11) 0.0323(7) Uani 1 1 d . . . . .
H69 H 0.884325 0.22051 0.204439 0.039 Uiso 1 1 calc R U . . .
C70 C 0.96416(19) 0.18149(9) 0.20912(10) 0.0326(7) Uani 1 1 d . . . . .
H70 H 0.94175 0.170168 0.183023 0.039 Uiso 1 1 calc R U . . .
C71 C 1.03111(18) 0.16823(9) 0.23432(10) 0.0301(7) Uani 1 1 d . . . . .
H71 H 1.054761 0.147735 0.225615 0.036 Uiso 1 1 calc R U . . .
C72 C 1.06386(16) 0.18496(8) 0.27252(10) 0.0235(6) Uani 1 1 d . . . . .
H72 H 1.110342 0.175925 0.289486 0.028 Uiso 1 1 calc R U . . .
C73 C 1.1784(7) 0.2811(3) 0.4512(3) 0.0236(15) Uani 0.5 1 d DG U P A 1
C74 C 1.2450(7) 0.2635(3) 0.4715(3) 0.0335(17) Uani 0.5 1 d DG U P A 1
H74 H 1.261875 0.243129 0.458717 0.04 Uiso 0.5 1 calc R U P A 1
C75 C 1.2869(5) 0.27583(19) 0.5103(3) 0.0424(19) Uani 0.5 1 d DG U P A 1
H75 H 1.332431 0.263819 0.52411 0.051 Uiso 0.5 1 calc R U P A 1
C76 C 1.2622(4) 0.30570(17) 0.5289(2) 0.0402(19) Uani 0.5 1 d DG U P A 1
H76 H 1.290893 0.3141 0.555481 0.048 Uiso 0.5 1 calc R U P A 1
C77 C 1.1957(4) 0.32328(19) 0.5087(2) 0.0382(17) Uani 0.5 1 d DG U P A 1
H77 H 1.178798 0.343693 0.521459 0.046 Uiso 0.5 1 calc R U P A 1
C78 C 1.1537(5) 0.3110(3) 0.4699(3) 0.0310(16) Uani 0.5 1 d DG U P A 1
H78 H 1.108241 0.323003 0.456065 0.037 Uiso 0.5 1 calc R U P A 1
C66 C 1.13411(15) 0.26664(7) 0.40990(9) 0.0180(5) Uani 1 1 d D U . . .
C273 C 1.1696(7) 0.2843(3) 0.4514(3) 0.0262(17) Uani 0.5 1 d DG U P A 2
C274 C 1.2370(6) 0.2706(3) 0.4763(3) 0.0314(16) Uani 0.5 1 d DG U P A 2
H274 H 1.260337 0.250255 0.466973 0.038 Uiso 0.5 1 calc R U P A 2
C275 C 1.2702(4) 0.2867(2) 0.5147(3) 0.0411(18) Uani 0.5 1 d DG U P A 2
H275 H 1.316319 0.277288 0.531705 0.049 Uiso 0.5 1 calc R U P A 2
C276 C 1.2361(4) 0.31644(18) 0.5283(2) 0.044(2) Uani 0.5 1 d DG U P A 2
H276 H 1.258794 0.327414 0.554568 0.053 Uiso 0.5 1 calc R U P A 2
C277 C 1.1686(4) 0.3302(2) 0.5034(3) 0.0430(19) Uani 0.5 1 d DG U P A 2
H277 H 1.145285 0.350506 0.512699 0.052 Uiso 0.5 1 calc R U P A 2
C278 C 1.1354(6) 0.3141(3) 0.4650(3) 0.0348(17) Uani 0.5 1 d DG U P A 2
H278 H 1.089302 0.323473 0.447967 0.042 Uiso 0.5 1 calc R U P A 2
C79 C 0.9384(2) 0.32202(10) 0.23041(13) 0.0418(9) Uani 1 1 d . . . . .
H79 H 0.927933 0.306541 0.252001 0.05 Uiso 1 1 calc R U . . .
C80 C 0.8922(2) 0.31983(10) 0.19000(13) 0.0422(9) Uani 1 1 d . . . . .
H80 H 0.85135 0.303134 0.183798 0.051 Uiso 1 1 calc R U . . .
C81 C 0.9073(2) 0.34268(9) 0.15887(12) 0.0366(8) Uani 1 1 d . . . . .
H81 H 0.878061 0.341487 0.130445 0.044 Uiso 1 1 calc R U . . .
C82 C 0.9650(2) 0.36695(9) 0.16965(11) 0.0344(7) Uani 1 1 d . . . . .
H82 H 0.974757 0.383529 0.149026 0.041 Uiso 1 1 calc R U . . .
C83 C 1.00911(17) 0.36735(8) 0.21070(10) 0.0249(6) Uani 1 1 d . . . . .
C84 C 1.07817(19) 0.39172(8) 0.22306(11) 0.0301(7) Uani 1 1 d . . . . .
H84A H 1.124263 0.380951 0.214567 0.036 Uiso 1 1 calc R U . . .
H84B H 1.067163 0.414146 0.207281 0.036 Uiso 1 1 calc R U . . .
C85 C 1.2515(2) 0.32206(9) 0.30328(12) 0.0362(8) Uani 1 1 d . . . . .
H85 H 1.231453 0.299861 0.309409 0.043 Uiso 1 1 calc R U . . .
C86 C 1.3294(2) 0.32458(10) 0.30182(12) 0.0376(8) Uani 1 1 d . . . . .
H86 H 1.362128 0.304522 0.306803 0.045 Uiso 1 1 calc R U . . .
C87 C 1.35894(18) 0.35677(9) 0.29299(11) 0.0330(7) Uani 1 1 d . . . . .
H87 H 1.412463 0.359395 0.292096 0.04 Uiso 1 1 calc R U . . .
C88 C 1.30907(18) 0.38493(9) 0.28551(11) 0.0320(7) Uani 1 1 d . . . . .
H88 H 1.327655 0.407302 0.27892 0.038 Uiso 1 1 calc R U . . .
C89 C 1.23121(17) 0.38045(8) 0.28767(10) 0.0269(6) Uani 1 1 d . . . . .
C90 C 1.17561(18) 0.41110(8) 0.28248(11) 0.0296(7) Uani 1 1 d . . . . .
H90A H 1.180971 0.423859 0.310009 0.035 Uiso 1 1 calc R U . . .
H90B H 1.188504 0.42755 0.260801 0.035 Uiso 1 1 calc R U . . .
C91 C 1.0796(2) 0.39417(9) 0.39276(12) 0.0376(8) Uani 1 1 d . . . . .
H91 H 1.099216 0.373547 0.40793 0.045 Uiso 1 1 calc R U . . .
C92 C 1.0571(3) 0.42171(10) 0.41544(13) 0.0529(11) Uani 1 1 d . . . . .
H92 H 1.059651 0.419886 0.445462 0.064 Uiso 1 1 calc R U . . .
C93 C 1.0307(3) 0.45192(11) 0.39381(14) 0.0569(12) Uani 1 1 d . . . . .
H93 H 1.015352 0.471437 0.408798 0.068 Uiso 1 1 calc R U . . .
C94 C 1.0269(3) 0.45366(10) 0.35058(14) 0.0500(10) Uani 1 1 d . . . . .
H94 H 1.009859 0.474537 0.335217 0.06 Uiso 1 1 calc R U . . .
C95 C 1.0481(2) 0.42460(8) 0.32956(11) 0.0335(7) Uani 1 1 d . . . . .
C96 C 1.0402(2) 0.42418(8) 0.28146(11) 0.0328(7) Uani 1 1 d . . . . .
H96A H 0.986463 0.417552 0.267874 0.039 Uiso 1 1 calc R U . . .
H96B H 1.050672 0.447939 0.271282 0.039 Uiso 1 1 calc R U . . .
C97 C 1.12240(18) 0.10630(8) 0.35003(10) 0.0271(6) Uani 1 1 d . . . . .
H97 H 1.133641 0.128587 0.339267 0.033 Uiso 1 1 calc R U . . .
C98 C 1.12875(19) 0.07727(9) 0.32558(12) 0.0346(7) Uani 1 1 d . . . . .
H98 H 1.143741 0.07925 0.298558 0.042 Uiso 1 1 calc R U . . .
C99 C 1.1126(3) 0.04512(10) 0.34156(14) 0.0502(10) Uani 1 1 d . . . . .
H99 H 1.116746 0.024325 0.325642 0.06 Uiso 1 1 calc R U . . .
C100 C 1.0905(3) 0.04318(9) 0.38073(14) 0.0469(10) Uani 1 1 d . . . . .
H100 H 1.078698 0.021151 0.391958 0.056 Uiso 1 1 calc R U . . .
C101 C 1.08567(17) 0.07375(8) 0.40342(11) 0.0266(6) Uani 1 1 d . . . . .
C102 C 1.05804(19) 0.07352(8) 0.44529(11) 0.0284(7) Uani 1 1 d . . . . .
H10A H 1.000756 0.075967 0.439671 0.034 Uiso 1 1 calc R U . . .
H10B H 1.071531 0.050738 0.459854 0.034 Uiso 1 1 calc R U . . .
C103 C 0.92857(17) 0.17210(8) 0.42429(10) 0.0275(6) Uani 1 1 d . . . . .
H103 H 0.938041 0.186501 0.40147 0.033 Uiso 1 1 calc R U . . .
C104 C 0.85436(19) 0.17119(10) 0.43273(12) 0.0377(8) Uani 1 1 d . . . . .
H104 H 0.813781 0.184686 0.416131 0.045 Uiso 1 1 calc R U . . .
C105 C 0.84049(19) 0.15035(10) 0.46566(13) 0.0430(9) Uani 1 1 d . . . . .
H105 H 0.790133 0.149393 0.472451 0.052 Uiso 1 1 calc R U . . .
C106 C 0.90098(19) 0.13073(9) 0.48887(12) 0.0358(8) Uani 1 1 d . . . . .
H106 H 0.892424 0.115924 0.511533 0.043 Uiso 1 1 calc R U . . .
C107 C 0.97387(17) 0.13298(8) 0.47865(10) 0.0238(6) Uani 1 1 d . . . . .
C108 C 1.04171(17) 0.11230(8) 0.50264(9) 0.0237(6) Uani 1 1 d . . . . .
H10C H 1.070852 0.126692 0.526354 0.028 Uiso 1 1 calc R U . . .
H10D H 1.022638 0.090995 0.515136 0.028 Uiso 1 1 calc R U . . .
C109 C 1.22387(19) 0.18435(9) 0.52024(10) 0.0329(7) Uani 1 1 d . . . . .
H109 H 1.205745 0.20671 0.50937 0.039 Uiso 1 1 calc R U . . .
C110 C 1.2863(2) 0.18282(11) 0.55408(11) 0.0422(9) Uani 1 1 d . . . . .
H110 H 1.310449 0.203802 0.56619 0.051 Uiso 1 1 calc R U . . .
C111 C 1.3131(2) 0.15078(12) 0.57007(11) 0.0467(10) Uani 1 1 d . . . . .
H111 H 1.356072 0.149151 0.593368 0.056 Uiso 1 1 calc R U . . .
C112 C 1.27659(19) 0.12103(11) 0.55168(11) 0.0376(8) Uani 1 1 d . . . . .
H112 H 1.294364 0.09848 0.562024 0.045 Uiso 1 1 calc R U . . .
C113 C 1.21360(16) 0.12413(9) 0.51792(10) 0.0262(6) Uani 1 1 d . . . . .
C114 C 1.17087(18) 0.09237(8) 0.49694(11) 0.0287(7) Uani 1 1 d . . . . .
H11A H 1.200826 0.081693 0.476878 0.034 Uiso 1 1 calc R U . . .
H11B H 1.166023 0.074704 0.519101 0.034 Uiso 1 1 calc R U . . .
B1 B 0.8268(2) 0.53638(13) 0.30303(15) 0.0295(8) Uani 0.766(2) 1 d D U P B 1
C128 C 0.7849(2) 0.52827(12) 0.34383(14) 0.0354(9) Uani 0.766(2) 1 d D U P B 1
C129 C 0.7932(3) 0.49508(12) 0.36396(15) 0.0390(10) Uani 0.766(2) 1 d D U P B 1
H129 H 0.818353 0.47687 0.351441 0.047 Uiso 0.766(2) 1 calc R U P B 1
C130 C 0.7662(3) 0.48787(14) 0.40116(16) 0.0478(12) Uani 0.766(2) 1 d D U P B 1
H130 H 0.773798 0.465376 0.414236 0.057 Uiso 0.766(2) 1 calc R U P B 1
C131 C 0.7278(3) 0.51436(16) 0.41900(16) 0.0502(12) Uani 0.766(2) 1 d D U P B 1
H131 H 0.708036 0.509915 0.444256 0.06 Uiso 0.766(2) 1 calc R U P B 1
C132 C 0.7185(3) 0.54650(18) 0.40026(19) 0.0511(13) Uani 0.766(2) 1 d D U P B 1
H132 H 0.692146 0.56442 0.412528 0.061 Uiso 0.766(2) 1 calc R U P B 1
C133 C 0.7475(3) 0.55368(17) 0.36292(17) 0.0411(12) Uani 0.766(2) 1 d D U P B 1
H133 H 0.741006 0.576504 0.350658 0.049 Uiso 0.766(2) 1 calc R U P B 1
C134 C 0.7850(3) 0.56943(13) 0.27340(16) 0.0319(11) Uani 0.766(2) 1 d D U P B 1
C135 C 0.8045(6) 0.60413(16) 0.2836(3) 0.0399(13) Uani 0.766(2) 1 d D U P B 1
H135 H 0.841069 0.608624 0.309225 0.048 Uiso 0.766(2) 1 calc R U P B 1
C136 C 0.7739(4) 0.63309(18) 0.25847(19) 0.0389(13) Uani 0.766(2) 1 d D U P B 1
H136 H 0.789197 0.656322 0.267224 0.047 Uiso 0.766(2) 1 calc R U P B 1
C137 C 0.7216(4) 0.62722(16) 0.2212(2) 0.0431(14) Uani 0.766(2) 1 d D U P B 1
H137 H 0.70231 0.646309 0.20296 0.052 Uiso 0.766(2) 1 calc R U P B 1
C138 C 0.6971(4) 0.59329(17) 0.2102(2) 0.0488(14) Uani 0.766(2) 1 d D U P B 1
H138 H 0.658849 0.58911 0.185154 0.059 Uiso 0.766(2) 1 calc R U P B 1
C139 C 0.7289(4) 0.56513(17) 0.23625(18) 0.0420(12) Uani 0.766(2) 1 d D U P B 1
H139 H 0.711393 0.542039 0.22816 0.05 Uiso 0.766(2) 1 calc R U P B 1
C140 C 0.9187(2) 0.54696(12) 0.32246(14) 0.0269(9) Uani 0.766(2) 1 d D U P B 1
C141 C 0.9646(3) 0.56443(13) 0.29793(17) 0.0319(10) Uani 0.766(2) 1 d D U P B 1
H141 H 0.94197 0.570391 0.269209 0.038 Uiso 0.766(2) 1 calc R U P B 1
C142 C 1.0420(3) 0.57359(15) 0.3134(2) 0.0337(12) Uani 0.766(2) 1 d D U P B 1
H142 H 1.070304 0.585755 0.295398 0.04 Uiso 0.766(2) 1 calc R U P B 1
C143 C 1.0773(3) 0.56519(14) 0.35443(18) 0.0351(11) Uani 0.766(2) 1 d D U P B 1
H143 H 1.130063 0.571321 0.365092 0.042 Uiso 0.766(2) 1 calc R U P B 1
C144 C 1.0348(3) 0.54765(13) 0.37986(17) 0.0376(11) Uani 0.766(2) 1 d D U P B 1
H144 H 1.058268 0.541543 0.408404 0.045 Uiso 0.766(2) 1 calc R U P B 1
C145 C 0.9572(3) 0.53876(12) 0.36396(16) 0.0320(10) Uani 0.766(2) 1 d D U P B 1
H145 H 0.929385 0.526574 0.382234 0.038 Uiso 0.766(2) 1 calc R U P B 1
C146 C 0.8208(3) 0.50144(12) 0.27189(15) 0.0347(10) Uani 0.766(2) 1 d D U P B 1
C147 C 0.8808(3) 0.48969(12) 0.25204(15) 0.0330(9) Uani 0.766(2) 1 d D U P B 1
H147 H 0.92982 0.501067 0.258929 0.04 Uiso 0.766(2) 1 calc R U P B 1
C148 C 0.8718(3) 0.46214(12) 0.22272(15) 0.0397(10) Uani 0.766(2) 1 d D U P B 1
H148 H 0.914328 0.45519 0.210129 0.048 Uiso 0.766(2) 1 calc R U P B 1
C149 C 0.8020(3) 0.44500(15) 0.21193(17) 0.0504(12) Uani 0.766(2) 1 d D U P B 1
H149 H 0.796021 0.425948 0.19228 0.06 Uiso 0.766(2) 1 calc R U P B 1
C150 C 0.7405(3) 0.45581(15) 0.23003(17) 0.0555(14) Uani 0.766(2) 1 d D U P B 1
H150 H 0.691422 0.444617 0.222129 0.067 Uiso 0.766(2) 1 calc R U P B 1
C151 C 0.7503(3) 0.48318(14) 0.25997(16) 0.0462(12) Uani 0.766(2) 1 d D U P B 1
H151 H 0.707601 0.489655 0.272695 0.055 Uiso 0.766(2) 1 calc R U P B 1
B2 B 1.40323(18) 0.55112(8) 0.38343(10) 0.0198(6) Uani 1 1 d D . . . .
C152 C 1.43967(17) 0.52587(7) 0.35034(9) 0.0229(6) Uani 1 1 d D . . . .
C153 C 1.51916(18) 0.52303(8) 0.34983(10) 0.0283(7) Uani 1 1 d D . . . .
H153 H 1.554965 0.535722 0.370606 0.034 Uiso 1 1 calc R U . . .
C154 C 1.5480(2) 0.50257(8) 0.32044(11) 0.0356(8) Uani 1 1 d D . . . .
H154 H 1.602417 0.501429 0.321435 0.043 Uiso 1 1 calc R U . . .
C155 C 1.4977(2) 0.48386(9) 0.28975(11) 0.0391(9) Uani 1 1 d D . . . .
H155 H 1.516905 0.470437 0.268905 0.047 Uiso 1 1 calc R U . . .
C156 C 1.4188(2) 0.48490(8) 0.28974(10) 0.0342(8) Uani 1 1 d D . . . .
H156 H 1.383534 0.471821 0.269115 0.041 Uiso 1 1 calc R U . . .
C157 C 1.39110(19) 0.50525(8) 0.32013(9) 0.0262(6) Uani 1 1 d D . . . .
H157 H 1.336969 0.505025 0.320205 0.031 Uiso 1 1 calc R U . . .
C158 C 1.47102(16) 0.57624(7) 0.41173(9) 0.0221(6) Uani 1 1 d D . . . .
C159 C 1.48869(17) 0.57904(7) 0.45614(9) 0.0237(6) Uani 1 1 d D . . . .
H159 H 1.459776 0.565287 0.472429 0.028 Uiso 1 1 calc R U . . .
C160 C 1.54649(19) 0.60094(8) 0.47786(11) 0.0309(7) Uani 1 1 d D . . . .
H160 H 1.556716 0.601712 0.508286 0.037 Uiso 1 1 calc R U . . .
C161 C 1.5889(2) 0.62152(9) 0.45532(12) 0.0365(8) Uani 1 1 d D . . . .
H161 H 1.629407 0.63615 0.469986 0.044 Uiso 1 1 calc R U . . .
C162 C 1.5720(2) 0.62062(9) 0.41118(12) 0.0360(8) Uani 1 1 d D . . . .
H162 H 1.600247 0.635071 0.395262 0.043 Uiso 1 1 calc R U . . .
C163 C 1.51397(18) 0.59876(8) 0.38993(11) 0.0291(7) Uani 1 1 d D . . . .
H163 H 1.502672 0.598932 0.359492 0.035 Uiso 1 1 calc R U . . .
C164 C 1.33903(16) 0.57910(7) 0.35748(9) 0.0210(6) Uani 1 1 d D . . . .
C165 C 1.32067(18) 0.58364(8) 0.31333(9) 0.0258(6) Uani 1 1 d D . . . .
H165 H 1.345406 0.56907 0.295778 0.031 Uiso 1 1 calc R U . . .
C166 C 1.2671(2) 0.60885(8) 0.29358(10) 0.0325(7) Uani 1 1 d D . . . .
H166 H 1.2553 0.610613 0.26322 0.039 Uiso 1 1 calc R U . . .
C167 C 1.23168(18) 0.63101(8) 0.31794(11) 0.0315(7) Uani 1 1 d D . . . .
H167 H 1.195941 0.648344 0.304725 0.038 Uiso 1 1 calc R U . . .
C168 C 1.2489(2) 0.62761(9) 0.36197(11) 0.0368(8) Uani 1 1 d D . . . .
H168 H 1.224891 0.642727 0.379263 0.044 Uiso 1 1 calc R U . . .
C169 C 1.30135(19) 0.60220(8) 0.38118(11) 0.0319(7) Uani 1 1 d D . . . .
H169 H 1.312091 0.600395 0.411544 0.038 Uiso 1 1 calc R U . . .
C170 C 1.36185(16) 0.52469(7) 0.41300(9) 0.0195(5) Uani 1 1 d D . . . .
C171 C 1.40498(18) 0.50467(7) 0.44658(9) 0.0227(6) Uani 1 1 d D . . . .
H171 H 1.459968 0.506955 0.452581 0.027 Uiso 1 1 calc R U . . .
C172 C 1.37077(19) 0.48168(8) 0.47136(10) 0.0273(6) Uani 1 1 d D . . . .
H172 H 1.402156 0.469223 0.494271 0.033 Uiso 1 1 calc R U . . .
C173 C 1.2910(2) 0.47693(8) 0.46268(10) 0.0293(7) Uani 1 1 d D . . . .
H173 H 1.26715 0.461435 0.479651 0.035 Uiso 1 1 calc R U . . .
C174 C 1.24653(18) 0.49509(8) 0.42896(10) 0.0273(6) Uani 1 1 d D . . . .
H174 H 1.191871 0.491603 0.422162 0.033 Uiso 1 1 calc R U . . .
C175 C 1.28170(17) 0.51855(7) 0.40482(10) 0.0242(6) Uani 1 1 d D . . . .
H175 H 1.249854 0.530833 0.381918 0.029 Uiso 1 1 calc R U . . .
B3 B 1.1221(2) 0.46601(8) 0.12732(10) 0.0252(7) Uani 1 1 d D . . . .
C176 C 1.13532(17) 0.48739(7) 0.17339(9) 0.0234(6) Uani 1 1 d D . . . .
C177 C 1.07691(18) 0.49882(8) 0.19419(10) 0.0297(7) Uani 1 1 d D . . . .
H177 H 1.024338 0.494492 0.180988 0.036 Uiso 1 1 calc R U . . .
C178 C 1.0919(2) 0.51633(9) 0.23349(11) 0.0357(8) Uani 1 1 d D . . . .
H178 H 1.049978 0.523321 0.246487 0.043 Uiso 1 1 calc R U . . .
C179 C 1.1676(2) 0.52358(9) 0.25363(11) 0.0337(7) Uani 1 1 d D . . . .
H179 H 1.178248 0.534926 0.280736 0.04 Uiso 1 1 calc R U . . .
C180 C 1.22733(19) 0.51391(9) 0.23338(10) 0.0313(7) Uani 1 1 d D . . . .
H180 H 1.279621 0.519174 0.246251 0.038 Uiso 1 1 calc R U . . .
C181 C 1.21113(18) 0.49655(8) 0.19433(10) 0.0279(6) Uani 1 1 d D . . . .
H181 H 1.253303 0.490528 0.180989 0.033 Uiso 1 1 calc R U . . .
C182 C 1.1742(2) 0.48683(9) 0.09756(10) 0.0414(9) Uani 1 1 d D . . . .
C183 C 1.1537(3) 0.52045(11) 0.08273(12) 0.0676(16) Uani 1 1 d D . . . .
H183 H 1.109947 0.531513 0.090577 0.081 Uiso 1 1 calc R U . . .
C184 C 1.1963(4) 0.53860(16) 0.05624(16) 0.102(3) Uani 1 1 d D . . . .
H184 H 1.180092 0.561305 0.045767 0.122 Uiso 1 1 calc R U . . .
C185 C 1.2606(5) 0.5237(2) 0.04564(18) 0.122(4) Uani 1 1 d D . . . .
H185 H 1.288872 0.535953 0.027631 0.146 Uiso 1 1 calc R U . . .
C186 C 1.2841(4) 0.4913(2) 0.06091(17) 0.102(3) Uani 1 1 d D . . . .
H186 H 1.329523 0.480991 0.054042 0.122 Uiso 1 1 calc R U . . .
C187 C 1.2417(3) 0.47324(14) 0.08653(13) 0.0632(14) Uani 1 1 d D . . . .
H187 H 1.259252 0.450706 0.097025 0.076 Uiso 1 1 calc R U . . .
C188 C 1.15255(18) 0.42508(8) 0.13549(9) 0.0261(6) Uani 1 1 d D . . . .
C189 C 1.2207(2) 0.41512(9) 0.16386(12) 0.0399(8) Uani 1 1 d D . . . .
H189 H 1.250872 0.432896 0.180256 0.048 Uiso 1 1 calc R U . . .
C190 C 1.2464(2) 0.38054(10) 0.16923(14) 0.0485(10) Uani 1 1 d D . . . .
H190 H 1.29352 0.375343 0.18854 0.058 Uiso 1 1 calc R U . . .
C191 C 1.2040(2) 0.35389(9) 0.14683(13) 0.0447(9) Uani 1 1 d D . . . .
H191 H 1.221803 0.330289 0.149974 0.054 Uiso 1 1 calc R U . . .
C192 C 1.1360(2) 0.36199(9) 0.12005(12) 0.0392(8) Uani 1 1 d D . . . .
H192 H 1.104875 0.343801 0.105095 0.047 Uiso 1 1 calc R U . . .
C193 C 1.1117(2) 0.39674(8) 0.11437(10) 0.0312(7) Uani 1 1 d D . . . .
H193 H 1.064335 0.401424 0.094943 0.037 Uiso 1 1 calc R U . . .
C194 C 1.03054(19) 0.46481(7) 0.10286(9) 0.0275(7) Uani 1 1 d D . . . .
C195 C 0.9728(2) 0.45180(8) 0.12341(11) 0.0321(7) Uani 1 1 d D . . . .
H195 H 0.987243 0.444927 0.152577 0.039 Uiso 1 1 calc R U . . .
C196 C 0.8958(2) 0.44846(8) 0.10344(11) 0.0357(8) Uani 1 1 d D . . . .
H196 H 0.858801 0.439699 0.118981 0.043 Uiso 1 1 calc R U . . .
C197 C 0.8725(2) 0.45785(9) 0.06078(11) 0.0408(9) Uani 1 1 d D . . . .
H197 H 0.819633 0.455798 0.046802 0.049 Uiso 1 1 calc R U . . .
C198 C 0.9279(2) 0.47027(9) 0.03906(11) 0.0386(8) Uani 1 1 d D . . . .
H198 H 0.913136 0.476569 0.009704 0.046 Uiso 1 1 calc R U . . .
C199 C 1.0046(2) 0.47361(8) 0.05964(10) 0.0320(7) Uani 1 1 d D . . . .
H199 H 1.041257 0.482242 0.043816 0.038 Uiso 1 1 calc R U . . .
B4 B 0.5835(2) 0.31446(10) 0.11196(11) 0.0324(8) Uani 1 1 d D . . . .
C200 C 0.5694(2) 0.29768(9) 0.06375(10) 0.0350(7) Uani 1 1 d D . . . .
C201 C 0.4980(2) 0.30117(10) 0.03525(11) 0.0379(8) Uani 1 1 d D . . . .
H201 H 0.456491 0.312485 0.045084 0.045 Uiso 1 1 calc R U . . .
C202 C 0.4849(2) 0.28893(11) -0.00653(12) 0.0455(9) Uani 1 1 d D . . . .
H202 H 0.435521 0.291909 -0.024693 0.055 Uiso 1 1 calc R U . . .
C203 C 0.5443(3) 0.27235(12) -0.02158(13) 0.0526(11) Uani 1 1 d D . . . .
H203 H 0.535677 0.263058 -0.049827 0.063 Uiso 1 1 calc R U . . .
C204 C 0.6154(3) 0.26949(12) 0.00455(13) 0.0578(12) Uani 1 1 d D . . . .
H204 H 0.657033 0.258966 -0.005975 0.069 Uiso 1 1 calc R U . . .
C205 C 0.6277(2) 0.28182(11) 0.04656(12) 0.0454(9) Uani 1 1 d D . . . .
H205 H 0.677832 0.279288 0.06409 0.054 Uiso 1 1 calc R U . . .
C206 C 0.6085(3) 0.35463(10) 0.10559(12) 0.0486(10) Uani 1 1 d D . . . .
C207 C 0.5596(4) 0.38297(12) 0.09704(16) 0.087(2) Uani 1 1 d D . . . .
H207 H 0.505791 0.379003 0.096122 0.105 Uiso 1 1 calc R U . . .
C208 C 0.5825(7) 0.41719(18) 0.0896(2) 0.152(5) Uani 1 1 d D . . . .
H208 H 0.546179 0.435992 0.085485 0.182 Uiso 1 1 calc R U . . .
C209 C 0.6588(7) 0.42258(19) 0.0884(2) 0.137(5) Uani 1 1 d D . . . .
H209 H 0.67607 0.445413 0.082678 0.164 Uiso 1 1 calc R U . . .
C210 C 0.7111(6) 0.3952(2) 0.0954(2) 0.142(4) Uani 1 1 d D . . . .
H210 H 0.764174 0.39911 0.094207 0.171 Uiso 1 1 calc R U . . .
C211 C 0.6865(4) 0.36193(15) 0.10406(19) 0.089(2) Uani 1 1 d D . . . .
H211 H 0.723438 0.343414 0.109166 0.107 Uiso 1 1 calc R U . . .
C212 C 0.64909(19) 0.29360(9) 0.14800(10) 0.0333(7) Uani 1 1 d D . . . .
C213 C 0.6806(2) 0.31007(11) 0.18638(12) 0.0440(9) Uani 1 1 d D . . . .
H213 H 0.671251 0.334441 0.189345 0.053 Uiso 1 1 calc R U . . .
C214 C 0.7255(2) 0.29205(13) 0.22092(13) 0.0530(11) Uani 1 1 d D . . . .
H214 H 0.745063 0.304093 0.246946 0.064 Uiso 1 1 calc R U . . .
C215 C 0.7416(2) 0.25678(13) 0.21720(14) 0.0542(12) Uani 1 1 d D . . . .
H215 H 0.771545 0.244307 0.240575 0.065 Uiso 1 1 calc R U . . .
C216 C 0.7133(2) 0.24009(12) 0.17907(13) 0.0505(10) Uani 1 1 d D . . . .
H216 H 0.725296 0.216057 0.175604 0.061 Uiso 1 1 calc R U . . .
C217 C 0.6673(2) 0.25828(10) 0.14548(12) 0.0413(9) Uani 1 1 d D . . . .
H217 H 0.64739 0.24598 0.119691 0.05 Uiso 1 1 calc R U . . .
C218 C 0.5051(2) 0.31140(11) 0.13336(10) 0.0415(9) Uani 1 1 d D . . . .
C219 C 0.4911(2) 0.33527(14) 0.16469(12) 0.0574(13) Uani 1 1 d D . . . .
H219 H 0.522406 0.355764 0.170001 0.069 Uiso 1 1 calc R U . . .
C220 C 0.4330(3) 0.32996(18) 0.18823(14) 0.080(2) Uani 1 1 d D . . . .
H220 H 0.426435 0.346295 0.209818 0.096 Uiso 1 1 calc R U . . .
C221 C 0.3857(3) 0.30149(19) 0.18041(15) 0.084(2) Uani 1 1 d D . . . .
H221 H 0.345405 0.298232 0.196125 0.101 Uiso 1 1 calc R U . . .
C222 C 0.3958(2) 0.27757(14) 0.15006(14) 0.0604(13) Uani 1 1 d D . . . .
H222 H 0.363259 0.257481 0.144786 0.073 Uiso 1 1 calc R U . . .
C223 C 0.4549(2) 0.28296(12) 0.12673(12) 0.0475(10) Uani 1 1 d D . . . .
H223 H 0.460842 0.266304 0.105368 0.057 Uiso 1 1 calc R U . . .
B5 B 0.8455(6) 0.5506(3) 0.3228(4) 0.0295(8) Uani 0.234(2) 1 d D U P B 2
C224 C 0.8366(8) 0.5091(3) 0.3074(4) 0.035(2) Uani 0.234(2) 1 d D U P B 2
C225 C 0.8197(9) 0.4813(3) 0.3327(4) 0.041(2) Uani 0.234(2) 1 d D U P B 2
H225 H 0.808371 0.486099 0.36009 0.049 Uiso 0.234(2) 1 calc R U P B 2
C226 C 0.8191(10) 0.4469(3) 0.3188(5) 0.051(3) Uani 0.234(2) 1 d D U P B 2
H226 H 0.804546 0.428986 0.33653 0.061 Uiso 0.234(2) 1 calc R U P B 2
C227 C 0.8385(9) 0.4373(4) 0.2805(5) 0.049(3) Uani 0.234(2) 1 d D U P B 2
H227 H 0.839043 0.413377 0.271945 0.059 Uiso 0.234(2) 1 calc R U P B 2
C228 C 0.8573(9) 0.4643(3) 0.2552(5) 0.042(2) Uani 0.234(2) 1 d D U P B 2
H228 H 0.86928 0.459288 0.227918 0.05 Uiso 0.234(2) 1 calc R U P B 2
C229 C 0.8583(10) 0.4987(3) 0.2699(4) 0.031(2) Uani 0.234(2) 1 d D U P B 2
H229 H 0.875315 0.516405 0.252753 0.037 Uiso 0.234(2) 1 calc R U P B 2
C230 C 0.9389(6) 0.5583(4) 0.3304(5) 0.030(2) Uani 0.234(2) 1 d D U P B 2
C231 C 0.9899(8) 0.5439(4) 0.3658(5) 0.028(2) Uani 0.234(2) 1 d D U P B 2
H231 H 0.969333 0.530339 0.386027 0.034 Uiso 0.234(2) 1 calc R U P B 2
C232 C 1.0698(8) 0.5491(4) 0.3719(5) 0.030(2) Uani 0.234(2) 1 d D U P B 2
H232 H 1.102509 0.538559 0.395851 0.036 Uiso 0.234(2) 1 calc R U P B 2
C233 C 1.1024(8) 0.5690(4) 0.3445(5) 0.031(2) Uani 0.234(2) 1 d D U P B 2
H233 H 1.156773 0.573294 0.350061 0.037 Uiso 0.234(2) 1 calc R U P B 2
C234 C 1.0554(8) 0.5826(5) 0.3085(6) 0.029(2) Uani 0.234(2) 1 d D U P B 2
H234 H 1.076941 0.595398 0.288003 0.035 Uiso 0.234(2) 1 calc R U P B 2
C235 C 0.9758(8) 0.5774(4) 0.3029(5) 0.028(2) Uani 0.234(2) 1 d D U P B 2
H235 H 0.94408 0.587616 0.278297 0.034 Uiso 0.234(2) 1 calc R U P B 2
C236 C 0.7944(11) 0.5757(4) 0.2849(5) 0.037(2) Uani 0.234(2) 1 d D U P B 2
C237 C 0.7375(12) 0.5616(5) 0.2523(5) 0.042(3) Uani 0.234(2) 1 d D U P B 2
H237 H 0.727158 0.537143 0.253523 0.05 Uiso 0.234(2) 1 calc R U P B 2
C238 C 0.6947(13) 0.5805(5) 0.2180(6) 0.044(3) Uani 0.234(2) 1 d D U P B 2
H238 H 0.656524 0.569092 0.197098 0.053 Uiso 0.234(2) 1 calc R U P B 2
C239 C 0.7088(13) 0.6158(5) 0.2150(7) 0.040(3) Uani 0.234(2) 1 d D U P B 2
H239 H 0.679812 0.629695 0.192648 0.048 Uiso 0.234(2) 1 calc R U P B 2
C240 C 0.7664(15) 0.6305(5) 0.2457(7) 0.037(3) Uani 0.234(2) 1 d D U P B 2
H240 H 0.779035 0.654548 0.243241 0.045 Uiso 0.234(2) 1 calc R U P B 2
C241 C 0.807(2) 0.6112(5) 0.2801(9) 0.038(3) Uani 0.234(2) 1 d D U P B 2
H241 H 0.843865 0.622941 0.301147 0.045 Uiso 0.234(2) 1 calc R U P B 2
C242 C 0.8115(7) 0.5597(4) 0.3663(4) 0.039(2) Uani 0.234(2) 1 d D U P B 2
C243 C 0.8558(8) 0.5804(4) 0.3994(4) 0.048(3) Uani 0.234(2) 1 d D U P B 2
H243 H 0.904802 0.589115 0.395673 0.057 Uiso 0.234(2) 1 calc R U P B 2
C244 C 0.8305(9) 0.5883(5) 0.4370(5) 0.053(3) Uani 0.234(2) 1 d D U P B 2
H244 H 0.863608 0.600906 0.45907 0.064 Uiso 0.234(2) 1 calc R U P B 2
C245 C 0.7582(8) 0.5781(5) 0.4424(5) 0.053(3) Uani 0.234(2) 1 d D U P B 2
H245 H 0.739747 0.585156 0.467277 0.063 Uiso 0.234(2) 1 calc R U P B 2
C246 C 0.7128(10) 0.5578(6) 0.4122(6) 0.049(3) Uani 0.234(2) 1 d D U P B 2
H246 H 0.663203 0.550142 0.416173 0.059 Uiso 0.234(2) 1 calc R U P B 2
C247 C 0.7402(10) 0.5483(6) 0.3746(6) 0.043(2) Uani 0.234(2) 1 d D U P B 2
H247 H 0.708692 0.533463 0.354202 0.052 Uiso 0.234(2) 1 calc R U P B 2
Mn1 Mn 0.56535(2) 0.35386(2) 0.40758(2) 0.02043(9) Uani 1 1 d . . . . .
Mn2 Mn 0.63713(2) 0.15158(2) 0.33388(2) 0.01663(9) Uani 1 1 d . . . . .
Mn3 Mn 1.07756(3) 0.34566(2) 0.30759(2) 0.02165(9) Uani 1 1 d . . . . .
Mn4 Mn 1.11112(2) 0.15382(2) 0.43207(2) 0.01708(9) Uani 1 1 d . . . . .
N1 N 0.67123(14) 0.38088(6) 0.45376(8) 0.0220(5) Uani 1 1 d . . . . .
N2 N 0.43876(14) 0.37343(6) 0.39927(9) 0.0263(5) Uani 1 1 d . . . . .
N3 N 0.58524(14) 0.36639(7) 0.33930(8) 0.0252(5) Uani 1 1 d . . . . .
N4 N 0.56460(13) 0.41608(6) 0.39779(7) 0.0183(5) Uani 1 1 d . . . . .
N5 N 0.76002(13) 0.13538(6) 0.32821(7) 0.0192(5) Uani 1 1 d . . . . .
N6 N 0.53686(14) 0.12672(6) 0.28488(8) 0.0226(5) Uani 1 1 d . . . . .
N7 N 0.62323(14) 0.13109(8) 0.40160(8) 0.0287(6) Uani 1 1 d . . . . .
N8 N 0.64566(14) 0.08877(6) 0.33681(8) 0.0244(5) Uani 1 1 d . . . . .
N11 N 0.99724(16) 0.34483(7) 0.24068(9) 0.0326(6) Uani 1 1 d . . . . .
N12 N 1.20322(14) 0.34928(6) 0.29649(8) 0.0221(5) Uani 1 1 d . . . . .
N13 N 1.07531(15) 0.39503(6) 0.35045(8) 0.0261(5) Uani 1 1 d . . . . .
N14 N 1.09547(14) 0.39886(6) 0.26903(8) 0.0225(5) Uani 1 1 d . . . . .
N15 N 1.10113(14) 0.10512(6) 0.38850(8) 0.0214(5) Uani 1 1 d . . . . .
N16 N 0.98775(13) 0.15370(6) 0.44663(8) 0.0209(5) Uani 1 1 d . . . . .
N17 N 1.18773(14) 0.15550(7) 0.50208(8) 0.0242(5) Uani 1 1 d . . . . .
N18 N 1.09323(14) 0.10218(6) 0.47354(8) 0.0216(5) Uani 1 1 d . . . . .
O1 O 0.65464(11) 0.31341(5) 0.40666(7) 0.0242(4) Uani 1 1 d . . . . .
O2 O 0.50446(11) 0.30498(5) 0.38191(7) 0.0269(5) Uani 1 1 d . . . . .
O3 O 0.54578(11) 0.18931(5) 0.34147(6) 0.0209(4) Uani 1 1 d . . . . .
O4 O 0.69548(11) 0.19768(5) 0.36681(7) 0.0245(4) Uani 1 1 d . . . . .
O7 O 1.12460(12) 0.31908(5) 0.36975(7) 0.0229(4) Uani 1 1 d . . . . .
O8 O 1.06926(11) 0.28810(5) 0.29726(6) 0.0212(4) Uani 1 1 d . . . . .
O9 O 1.07022(11) 0.17999(5) 0.36852(6) 0.0212(4) Uani 1 1 d . . . . .
O10 O 1.12616(12) 0.21091(5) 0.44032(6) 0.0220(4) Uani 1 1 d . . . . .
O5 O 0.55250(15) 0.33739(7) 0.47099(8) 0.0430(6) Uani 1 1 d D . . . .
N9 N 0.53698(19) 0.31392(8) 0.53276(10) 0.0435(7) Uani 1 1 d D . . . .
C58 C 0.5193(3) 0.31840(11) 0.49049(12) 0.0489(10) Uani 1 1 d D . . . .
H58 H 0.476874 0.305338 0.474924 0.059 Uiso 1 1 calc R U . . .
C59 C 0.4912(3) 0.29101(12) 0.55307(14) 0.0550(11) Uani 1 1 d D . . . .
H59A H 0.511839 0.29068 0.583999 0.082 Uiso 1 1 calc R U . . .
H59B H 0.437306 0.299343 0.547717 0.082 Uiso 1 1 calc R U . . .
H59C H 0.492937 0.267236 0.541486 0.082 Uiso 1 1 calc R U . . .
C60 C 0.5969(2) 0.33264(12) 0.55883(14) 0.0520(10) Uani 1 1 d D . . . .
H60A H 0.600442 0.325539 0.588757 0.078 Uiso 1 1 calc R U . . .
H60B H 0.646242 0.327621 0.549979 0.078 Uiso 1 1 calc R U . . .
H60C H 0.585918 0.357861 0.556009 0.078 Uiso 1 1 calc R U . . .
O6 O 0.64561(13) 0.18534(6) 0.27557(8) 0.0343(5) Uani 1 1 d D U . . .
N10 N 0.5694(2) 0.20092(9) 0.21240(10) 0.0480(7) Uani 1 1 d D U . . .
C55 C 0.6164(2) 0.17979(10) 0.23822(12) 0.0415(7) Uani 1 1 d D U . . .
H55 H 0.628623 0.158026 0.226518 0.05 Uiso 1 1 calc R U . . .
C56 C 0.5343(4) 0.19087(16) 0.16877(15) 0.0872(16) Uani 1 1 d D U . . .
H56A H 0.501551 0.210097 0.154952 0.131 Uiso 1 1 calc R U . . .
H56B H 0.575296 0.185955 0.15261 0.131 Uiso 1 1 calc R U . . .
H56C H 0.502446 0.169801 0.169362 0.131 Uiso 1 1 calc R U . . .
C57 C 0.5505(2) 0.23514(12) 0.22704(14) 0.0540(11) Uani 1 1 d D U . . .
H57A H 0.515148 0.247246 0.203899 0.081 Uiso 1 1 calc R U . . .
H57B H 0.525232 0.232458 0.25175 0.081 Uiso 1 1 calc R U . . .
H57C H 0.59819 0.248942 0.23542 0.081 Uiso 1 1 calc R U . . .
O11 O 0.9601(10) 0.3391(5) 0.3253(4) 0.0433(7) Uani 0.534(8) 1 d D U P C 1
N19 N 0.8671(4) 0.3629(2) 0.3561(3) 0.0504(10) Uani 0.534(8) 1 d D U P C 1
C115 C 0.9319(2) 0.34556(10) 0.35705(14) 0.0446(6) Uani 0.534(8) 1 d D U P C 1
H115 H 0.959075 0.337372 0.38405 0.054 Uiso 0.534(8) 1 calc R U P C 1
C116 C 0.8278(6) 0.3645(3) 0.3927(3) 0.0606(18) Uani 0.534(8) 1 d D U P C 1
H11C H 0.780617 0.378742 0.385081 0.091 Uiso 0.534(8) 1 calc R U P C 1
H11D H 0.813794 0.340653 0.400098 0.091 Uiso 0.534(8) 1 calc R U P C 1
H11E H 0.862623 0.375027 0.417238 0.091 Uiso 0.534(8) 1 calc R U P C 1
C117 C 0.8259(5) 0.3801(3) 0.3199(3) 0.0722(18) Uani 0.534(8) 1 d D U P C 1
H11F H 0.779502 0.391143 0.326979 0.108 Uiso 0.534(8) 1 calc R U P C 1
H11G H 0.858921 0.39809 0.31069 0.108 Uiso 0.534(8) 1 calc R U P C 1
H11H H 0.810202 0.363017 0.296792 0.108 Uiso 0.534(8) 1 calc R U P C 1
O31 O 0.9556(12) 0.3418(6) 0.3231(5) 0.0433(7) Uani 0.466(8) 1 d D U P C 2
N39 N 0.8607(4) 0.3519(2) 0.3611(3) 0.0480(10) Uani 0.466(8) 1 d D U P C 2
C315 C 0.9319(2) 0.34556(10) 0.35705(14) 0.0446(6) Uani 0.466(8) 1 d D U P C 2
H315 H 0.969595 0.343623 0.382808 0.054 Uiso 0.466(8) 1 calc R U P C 2
C316 C 0.8439(7) 0.3579(3) 0.4037(3) 0.0519(18) Uani 0.466(8) 1 d D U P C 2
H31A H 0.788158 0.362276 0.401268 0.078 Uiso 0.466(8) 1 calc R U P C 2
H31B H 0.859007 0.337195 0.421619 0.078 Uiso 0.466(8) 1 calc R U P C 2
H31C H 0.873301 0.378381 0.416711 0.078 Uiso 0.466(8) 1 calc R U P C 2
C317 C 0.8009(5) 0.3480(3) 0.3232(3) 0.0632(18) Uani 0.466(8) 1 d D U P C 2
H31D H 0.750177 0.353412 0.330159 0.095 Uiso 0.466(8) 1 calc R U P C 2
H31E H 0.811115 0.364144 0.30095 0.095 Uiso 0.466(8) 1 calc R U P C 2
H31F H 0.8008 0.323779 0.312727 0.095 Uiso 0.466(8) 1 calc R U P C 2
O12 O 1.23406(12) 0.14839(7) 0.42283(8) 0.0359(5) Uani 1 1 d D . . . .
N20 N 1.35871(15) 0.14594(8) 0.41472(9) 0.0321(6) Uani 1 1 d D . . . .
C118 C 1.28472(16) 0.15476(8) 0.40248(10) 0.0260(6) Uani 1 1 d D . . . .
H118 H 1.269974 0.166874 0.376045 0.031 Uiso 1 1 calc R U . . .
C119 C 1.41648(18) 0.15377(10) 0.38916(12) 0.0371(8) Uani 1 1 d D . . . .
H11I H 1.467307 0.145078 0.403866 0.056 Uiso 1 1 calc R U . . .
H11J H 1.402013 0.142293 0.361165 0.056 Uiso 1 1 calc R U . . .
H11K H 1.419183 0.17923 0.385157 0.056 Uiso 1 1 calc R U . . .
C120 C 1.3851(2) 0.12719(14) 0.45488(15) 0.0606(13) Uani 1 1 d D . . . .
H12A H 1.441089 0.122838 0.458825 0.091 Uiso 1 1 calc R U . . .
H12B H 1.37435 0.141381 0.47876 0.091 Uiso 1 1 calc R U . . .
H12C H 1.357496 0.104733 0.454057 0.091 Uiso 1 1 calc R U . . .
O16 O 1.0063(6) 0.6371(3) 0.5165(3) 0.105(3) Uani 0.590(6) 1 d D U P D 3
N23 N 0.9612(6) 0.6294(3) 0.4425(3) 0.105(2) Uani 0.590(6) 1 d D U P D 3
C248 C 0.9997(7) 0.6448(4) 0.4787(3) 0.105(3) Uani 0.590(6) 1 d D U P D 3
H248 H 1.026559 0.665661 0.473799 0.126 Uiso 0.590(6) 1 calc R U P D 3
C249 C 0.9520(9) 0.6383(4) 0.3995(4) 0.132(4) Uani 0.590(6) 1 d D U P D 3
H24C H 0.91976 0.620598 0.382021 0.198 Uiso 0.590(6) 1 calc R U P D 3
H24D H 0.926575 0.661307 0.39474 0.198 Uiso 0.590(6) 1 calc R U P D 3
H24E H 1.002981 0.639384 0.391337 0.198 Uiso 0.590(6) 1 calc R U P D 3
C250 C 0.9276(10) 0.5953(4) 0.4523(5) 0.145(4) Uani 0.590(6) 1 d D U P D 3
H25A H 0.900021 0.584583 0.425645 0.218 Uiso 0.590(6) 1 calc R U P D 3
H25B H 0.969349 0.579671 0.466128 0.218 Uiso 0.590(6) 1 calc R U P D 3
H25C H 0.891154 0.599279 0.471569 0.218 Uiso 0.590(6) 1 calc R U P D 3
O13 O 1.0005(9) 0.6160(4) 0.5014(4) 0.117(4) Uani 0.410(6) 1 d D U P D 4
N24 N 1.0051(10) 0.6457(4) 0.4389(4) 0.098(3) Uani 0.410(6) 1 d D U P D 4
C251 C 1.0103(13) 0.6180(4) 0.4653(5) 0.113(3) Uani 0.410(6) 1 d D U P D 4
H251 H 1.024014 0.5965 0.453473 0.136 Uiso 0.410(6) 1 calc R U P D 4
C252 C 1.0133(13) 0.6409(5) 0.3958(5) 0.120(5) Uani 0.410(6) 1 d D U P D 4
H25D H 1.008015 0.663623 0.380987 0.18 Uiso 0.410(6) 1 calc R U P D 4
H25E H 1.064713 0.631002 0.395253 0.18 Uiso 0.410(6) 1 calc R U P D 4
H25F H 0.972998 0.62483 0.381321 0.18 Uiso 0.410(6) 1 calc R U P D 4
C253 C 0.9828(10) 0.6793(3) 0.4496(5) 0.093(4) Uani 0.410(6) 1 d D U P D 4
H25G H 0.983096 0.695282 0.425512 0.14 Uiso 0.410(6) 1 calc R U P D 4
H25H H 0.930318 0.678312 0.455931 0.14 Uiso 0.410(6) 1 calc R U P D 4
H25I H 1.019256 0.687832 0.474881 0.14 Uiso 0.410(6) 1 calc R U P D 4
O14 O 0.9363(2) 0.25025(11) 0.56411(11) 0.0772(11) Uani 1 1 d . . . . .
C124 C 1.0424(4) 0.2258(2) 0.5384(2) 0.114(3) Uani 1 1 d . . . . .
H12J H 1.062268 0.20425 0.52758 0.171 Uiso 1 1 calc R U . . .
H12K H 1.038058 0.244212 0.516483 0.171 Uiso 1 1 calc R U . . .
H12L H 1.078177 0.233528 0.564343 0.171 Uiso 1 1 calc R U . . .
C125 C 0.9664(4) 0.21910(18) 0.5483(2) 0.105(2) Uani 1 1 d . . . . .
H12M H 0.930337 0.211002 0.522184 0.127 Uiso 1 1 calc R U . . .
H12N H 0.970524 0.2003 0.570125 0.127 Uiso 1 1 calc R U . . .
C126 C 0.8610(4) 0.24553(18) 0.5735(2) 0.101(2) Uani 1 1 d . . . . .
H12O H 0.863338 0.228455 0.597186 0.121 Uiso 1 1 calc R U . . .
H12P H 0.825107 0.236252 0.547999 0.121 Uiso 1 1 calc R U . . .
C127 C 0.8322(4) 0.28039(17) 0.5862(2) 0.092(2) Uani 1 1 d . . . . .
H12Q H 0.78027 0.277496 0.592745 0.138 Uiso 1 1 calc R U . . .
H12R H 0.867854 0.289312 0.611536 0.138 Uiso 1 1 calc R U . . .
H12S H 0.829742 0.297084 0.562504 0.138 Uiso 1 1 calc R U . . .

loop_
_atom_site_aniso_label
_atom_site_aniso_U_11
_atom_site_aniso_U_22
_atom_site_aniso_U_33
_atom_site_aniso_U_23
_atom_site_aniso_U_13
_atom_site_aniso_U_12
C1 0.0173(12) 0.0156(12) 0.0247(14) -0.0012(11) 0.0035(11) 0.0003(10)
C2 0.0132(12) 0.0169(13) 0.0250(14) 0.0006(11) 0.0026(10) 0.0036(10)
C3 0.0135(12) 0.0167(12) 0.0195(13) -0.0023(10) 0.0021(10) 0.0027(9)
C4 0.0151(12) 0.0169(12) 0.0175(13) -0.0042(10) 0.0018(10) 0.0004(10)
C5 0.0144(12) 0.0177(13) 0.0197(13) -0.0034(10) 0.0003(10) 0.0040(10)
C6 0.0142(12) 0.0167(12) 0.0212(14) -0.0029(10) 0.0019(10) 0.0025(10)
C7 0.0151(12) 0.0113(12) 0.0305(15) -0.0024(11) 0.0019(11) 0.0001(9)
C8 0.0225(14) 0.0254(15) 0.0295(16) -0.0050(12) 0.0085(12) -0.0009(11)
C9 0.0199(14) 0.0289(16) 0.054(2) -0.0022(15) 0.0166(14) 0.0002(12)
C10 0.0118(13) 0.0339(17) 0.055(2) -0.0086(16) -0.0002(13) -0.0021(12)
C11 0.0212(15) 0.0339(17) 0.043(2) -0.0092(15) -0.0041(13) 0.0008(13)
C12 0.0168(13) 0.0260(15) 0.0320(17) -0.0066(12) 0.0030(12) 0.0001(11)
C13 0.0114(11) 0.0142(12) 0.0254(14) 0.0005(10) 0.0020(10) 0.0026(9)
C14 0.0196(13) 0.0218(14) 0.0280(16) 0.0009(11) 0.0067(11) 0.0052(11)
C15 0.0198(14) 0.0249(15) 0.046(2) 0.0034(14) 0.0154(13) 0.0040(12)
C16 0.0128(13) 0.0221(15) 0.056(2) -0.0008(14) 0.0039(13) -0.0017(11)
C17 0.0213(14) 0.0276(16) 0.0372(18) -0.0092(13) -0.0038(13) 0.0019(12)
C18 0.0171(13) 0.0227(14) 0.0284(16) -0.0030(12) 0.0026(11) 0.0052(11)
C19 0.0295(16) 0.0224(15) 0.0342(18) -0.0024(13) -0.0012(13) 0.0078(12)
C20 0.0301(17) 0.0374(19) 0.0350(19) -0.0026(15) -0.0048(14) 0.0093(14)
C21 0.0271(16) 0.0406(19) 0.0287(17) -0.0096(14) -0.0025(13) 0.0001(14)
C22 0.0268(15) 0.0282(15) 0.0241(15) -0.0091(12) 0.0040(12) 0.0001(12)
C23 0.0211(13) 0.0189(13) 0.0206(14) -0.0018(11) 0.0066(11) 0.0003(10)
C24 0.0252(14) 0.0190(13) 0.0193(14) -0.0038(11) 0.0030(11) 0.0042(11)
C25 0.0276(16) 0.0215(15) 0.058(2) -0.0106(15) 0.0133(15) -0.0020(12)
C26 0.0224(15) 0.0354(18) 0.053(2) -0.0130(16) 0.0122(15) -0.0043(13)
C27 0.0179(14) 0.0381(18) 0.042(2) -0.0171(15) 0.0031(13) 0.0070(13)
C28 0.0237(14) 0.0272(15) 0.0279(16) -0.0110(12) 0.0012(12) 0.0074(12)
C29 0.0204(13) 0.0222(14) 0.0216(14) -0.0067(11) -0.0009(11) 0.0051(11)
C30 0.0255(14) 0.0191(13) 0.0228(15) -0.0021(11) 0.0010(11) 0.0067(11)
C31 0.0325(17) 0.0375(18) 0.0285(17) -0.0072(14) 0.0008(13) 0.0068(14)
C32 0.052(2) 0.050(2) 0.0277(18) -0.0119(16) 0.0087(16) 0.0077(18)
C33 0.065(3) 0.066(3) 0.0258(19) -0.0026(18) 0.0216(18) 0.006(2)
C34 0.045(2) 0.044(2) 0.0293(18) 0.0049(15) 0.0169(15) 0.0072(16)
C35 0.0211(14) 0.0306(16) 0.0233(15) -0.0006(12) 0.0050(11) 0.0082(12)
C36 0.0239(14) 0.0219(14) 0.0243(15) 0.0032(11) 0.0063(11) 0.0016(11)
C37 0.0220(14) 0.0211(14) 0.0303(16) -0.0039(12) 0.0034(12) -0.0020(11)
C38 0.0201(14) 0.0304(16) 0.0354(17) -0.0081(13) 0.0062(12) -0.0050(12)
C39 0.0129(13) 0.0392(18) 0.0381(18) -0.0038(14) 0.0057(12) 0.0035(12)
C40 0.0228(15) 0.0262(15) 0.0394(19) 0.0025(13) 0.0073(13) 0.0092(12)
C41 0.0214(14) 0.0234(14) 0.0238(15) 0.0014(11) 0.0049(11) 0.0039(11)
C42 0.0241(15) 0.0282(16) 0.0387(18) 0.0118(13) 0.0132(13) 0.0125(12)
C43 0.0234(15) 0.0357(18) 0.0323(17) -0.0059(14) 0.0024(13) 0.0023(13)
C44 0.0181(15) 0.068(3) 0.0312(18) -0.0055(17) 0.0044(13) 0.0012(15)
C45 0.0272(17) 0.074(3) 0.0326(19) -0.0265(19) 0.0091(14) -0.0185(17)
C46 0.0307(17) 0.045(2) 0.041(2) -0.0237(16) 0.0126(15) -0.0113(15)
C47 0.0219(14) 0.0259(15) 0.0296(16) -0.0095(12) 0.0115(12) -0.0079(11)
C48 0.0274(15) 0.0171(14) 0.046(2) -0.0065(13) 0.0163(14) -0.0015(12)
C49 0.0217(15) 0.068(3) 0.0220(16) -0.0010(16) 0.0037(12) 0.0070(16)
C50 0.0326(19) 0.092(3) 0.0251(18) 0.001(2) 0.0082(15) 0.020(2)
C51 0.049(2) 0.095(4) 0.032(2) 0.027(2) 0.0188(18) 0.033(2)
C52 0.043(2) 0.063(3) 0.051(2) 0.030(2) 0.0257(19) 0.0203(19)
C53 0.0188(14) 0.049(2) 0.0363(18) 0.0164(16) 0.0131(13) 0.0132(14)
C54 0.0291(16) 0.0295(17) 0.050(2) 0.0154(15) 0.0198(15) 0.0046(13)
C61 0.0154(12) 0.0140(12) 0.0229(14) 0.0020(10) 0.0073(10) 0.0008(9)
C62 0.0132(11) 0.0162(12) 0.0206(14) 0.0019(10) 0.0052(10) 0.0015(9)
C63 0.0156(12) 0.0170(12) 0.0174(13) 0.0015(10) 0.0041(10) 0.0010(10)
C64 0.0139(12) 0.0144(12) 0.0212(14) 0.0012(10) 0.0030(10) -0.0005(9)
C65 0.0155(12) 0.0154(12) 0.0191(13) 0.0003(10) 0.0034(10) -0.0001(9)
C67 0.0153(12) 0.0211(13) 0.0175(13) 0.0033(10) 0.0035(10) -0.0035(10)
C68 0.0225(14) 0.0244(15) 0.0299(16) 0.0018(12) 0.0015(12) 0.0010(11)
C69 0.0247(15) 0.0378(18) 0.0301(17) 0.0032(14) -0.0053(13) -0.0027(13)
C70 0.0294(16) 0.0431(19) 0.0239(16) -0.0063(14) 0.0020(13) -0.0088(14)
C71 0.0239(15) 0.0373(18) 0.0297(17) -0.0106(14) 0.0068(12) -0.0028(13)
C72 0.0175(13) 0.0263(15) 0.0272(15) -0.0013(12) 0.0054(11) 0.0011(11)
C73 0.033(3) 0.019(3) 0.022(3) -0.002(3) 0.011(3) -0.011(3)
C74 0.036(3) 0.028(4) 0.032(3) 0.000(3) -0.002(3) -0.006(3)
C75 0.047(4) 0.030(4) 0.043(3) -0.002(3) -0.009(3) -0.007(3)
C76 0.050(4) 0.027(4) 0.038(3) -0.003(3) -0.005(3) -0.008(3)
C77 0.047(4) 0.032(3) 0.033(3) -0.007(3) -0.002(3) -0.002(3)
C78 0.039(4) 0.028(3) 0.025(3) -0.003(3) 0.004(3) -0.009(3)
C66 0.0160(12) 0.0166(12) 0.0217(14) 0.0013(10) 0.0044(10) -0.0032(10)
C273 0.031(3) 0.023(3) 0.023(3) 0.004(3) 0.001(3) -0.012(3)
C274 0.034(3) 0.027(4) 0.031(3) -0.005(3) 0.001(3) -0.013(3)
C275 0.042(4) 0.038(4) 0.038(3) -0.008(3) -0.005(3) -0.006(3)
C276 0.049(5) 0.040(4) 0.039(3) -0.014(3) -0.004(3) -0.012(3)
C277 0.053(5) 0.036(4) 0.038(3) -0.011(3) 0.005(3) -0.007(3)
C278 0.048(4) 0.030(3) 0.026(3) -0.006(3) 0.006(3) -0.010(3)
C79 0.0386(19) 0.0363(19) 0.048(2) 0.0150(17) 0.0013(16) -0.0100(15)
C80 0.0323(18) 0.039(2) 0.052(2) 0.0088(17) -0.0009(16) -0.0085(15)
C81 0.0356(18) 0.0360(18) 0.0338(18) 0.0066(15) -0.0043(14) -0.0009(15)
C82 0.0416(19) 0.0281(17) 0.0317(18) 0.0087(14) 0.0026(15) 0.0004(14)
C83 0.0253(14) 0.0189(14) 0.0306(16) 0.0086(12) 0.0053(12) 0.0035(11)
C84 0.0309(16) 0.0262(16) 0.0335(18) 0.0099(13) 0.0068(13) 0.0030(13)
C85 0.0336(18) 0.0278(17) 0.050(2) 0.0114(15) 0.0152(16) 0.0105(14)
C86 0.0304(17) 0.042(2) 0.041(2) 0.0090(16) 0.0098(15) 0.0184(15)
C87 0.0186(14) 0.045(2) 0.0347(18) -0.0049(15) 0.0042(13) 0.0042(13)
C88 0.0244(15) 0.0351(18) 0.0368(18) 0.0020(14) 0.0066(13) -0.0051(13)
C89 0.0245(15) 0.0249(15) 0.0314(17) 0.0034(12) 0.0058(12) -0.0003(12)
C90 0.0319(16) 0.0226(15) 0.0356(18) 0.0055(13) 0.0099(14) -0.0025(12)
C91 0.054(2) 0.0246(16) 0.038(2) 0.0056(14) 0.0190(17) 0.0059(15)
C92 0.089(3) 0.037(2) 0.039(2) -0.0012(17) 0.028(2) 0.014(2)
C93 0.085(3) 0.038(2) 0.049(3) -0.0072(19) 0.020(2) 0.020(2)
C94 0.076(3) 0.0258(18) 0.050(2) 0.0002(16) 0.017(2) 0.0181(18)
C95 0.0424(19) 0.0214(15) 0.0396(19) 0.0036(13) 0.0151(15) 0.0046(13)
C96 0.0351(17) 0.0246(16) 0.0401(19) 0.0061(14) 0.0109(15) 0.0085(13)
C97 0.0277(15) 0.0244(15) 0.0298(16) 0.0002(12) 0.0069(13) -0.0019(12)
C98 0.0304(17) 0.0376(19) 0.0362(19) -0.0115(15) 0.0077(14) -0.0055(14)
C99 0.065(3) 0.033(2) 0.058(3) -0.0230(18) 0.026(2) -0.0116(18)
C100 0.068(3) 0.0170(16) 0.061(3) -0.0079(16) 0.026(2) -0.0112(16)
C101 0.0235(14) 0.0188(14) 0.0363(18) -0.0001(12) 0.0025(12) -0.0011(11)
C102 0.0315(16) 0.0158(13) 0.0381(18) 0.0058(12) 0.0072(14) -0.0032(12)
C103 0.0230(14) 0.0263(15) 0.0301(17) -0.0007(13) -0.0024(12) 0.0036(12)
C104 0.0216(15) 0.040(2) 0.048(2) -0.0016(16) -0.0010(14) 0.0086(14)
C105 0.0172(15) 0.051(2) 0.063(3) -0.0014(19) 0.0121(15) 0.0040(15)
C106 0.0285(16) 0.0386(19) 0.044(2) 0.0037(16) 0.0151(15) -0.0039(14)
C107 0.0208(14) 0.0216(14) 0.0290(16) 0.0011(12) 0.0044(12) -0.0021(11)
C108 0.0240(14) 0.0258(15) 0.0214(14) 0.0086(12) 0.0046(11) -0.0027(11)
C109 0.0355(18) 0.0389(19) 0.0214(16) 0.0035(13) -0.0012(13) -0.0111(14)
C110 0.041(2) 0.058(2) 0.0232(17) 0.0056(16) -0.0055(14) -0.0207(18)
C111 0.0300(18) 0.081(3) 0.0255(18) 0.0159(19) -0.0045(14) -0.0158(19)
C112 0.0261(16) 0.057(2) 0.0280(17) 0.0190(16) 0.0002(13) 0.0032(15)
C113 0.0166(13) 0.0393(17) 0.0227(15) 0.0104(13) 0.0036(11) 0.0009(12)
C114 0.0269(15) 0.0255(15) 0.0325(17) 0.0121(13) 0.0033(13) 0.0081(12)
B1 0.0194(16) 0.0340(19) 0.037(2) 0.0042(16) 0.0097(15) 0.0010(15)
C128 0.0214(17) 0.050(2) 0.035(2) 0.0011(18) 0.0071(15) -0.0017(17)
C129 0.044(2) 0.042(2) 0.035(2) -0.0028(19) 0.0172(19) -0.010(2)
C130 0.050(3) 0.057(3) 0.037(3) -0.002(2) 0.011(2) -0.023(2)
C131 0.040(2) 0.082(3) 0.033(2) -0.012(2) 0.0171(19) -0.019(2)
C132 0.033(2) 0.082(4) 0.039(3) -0.012(3) 0.009(2) 0.008(2)
C133 0.026(2) 0.063(3) 0.034(3) 0.003(2) 0.005(2) 0.005(2)
C134 0.022(2) 0.043(2) 0.034(2) 0.0042(19) 0.0148(19) 0.0035(18)
C135 0.027(2) 0.042(3) 0.052(3) 0.014(2) 0.012(2) 0.002(3)
C136 0.025(2) 0.043(2) 0.051(3) 0.010(2) 0.012(3) 0.0031(19)
C137 0.034(3) 0.048(3) 0.049(3) 0.010(3) 0.015(2) 0.010(2)
C138 0.045(3) 0.057(4) 0.043(3) 0.001(3) 0.006(2) 0.015(3)
C139 0.035(2) 0.053(3) 0.038(3) 0.002(2) 0.007(2) 0.011(2)
C140 0.0185(18) 0.027(2) 0.036(2) -0.0029(17) 0.0082(16) 0.0020(15)
C141 0.023(2) 0.035(3) 0.039(2) -0.006(2) 0.0079(17) -0.0027(19)
C142 0.024(2) 0.033(3) 0.048(3) -0.006(2) 0.0155(19) -0.0036(18)
C143 0.022(2) 0.028(2) 0.055(3) -0.005(2) 0.006(2) 0.0000(19)
C144 0.031(2) 0.031(2) 0.047(3) 0.0004(19) -0.002(2) 0.000(2)
C145 0.027(2) 0.024(2) 0.044(2) 0.0003(17) 0.005(2) 0.0002(18)
C146 0.025(2) 0.040(2) 0.040(2) 0.0080(18) 0.0107(19) -0.0052(18)
C147 0.030(2) 0.035(2) 0.034(2) 0.0089(18) 0.0051(17) -0.0028(17)
C148 0.048(3) 0.037(2) 0.036(2) 0.0076(19) 0.012(2) 0.000(2)
C149 0.062(3) 0.055(3) 0.037(3) -0.003(2) 0.019(2) -0.015(2)
C150 0.062(3) 0.065(3) 0.043(3) -0.011(2) 0.019(2) -0.030(3)
C151 0.044(3) 0.059(3) 0.039(2) -0.008(2) 0.019(2) -0.017(2)
B2 0.0228(15) 0.0197(15) 0.0162(15) 0.0042(12) 0.0023(12) 0.0044(12)
C152 0.0303(15) 0.0204(14) 0.0185(14) 0.0070(11) 0.0061(11) 0.0085(11)
C153 0.0319(16) 0.0236(15) 0.0319(17) 0.0134(13) 0.0122(13) 0.0096(12)
C154 0.0442(19) 0.0284(17) 0.040(2) 0.0174(15) 0.0233(16) 0.0179(15)
C155 0.061(2) 0.0319(18) 0.0314(18) 0.0122(15) 0.0254(17) 0.0258(17)
C156 0.055(2) 0.0257(16) 0.0201(16) 0.0042(12) 0.0035(14) 0.0114(15)
C157 0.0337(16) 0.0221(14) 0.0226(15) 0.0031(12) 0.0051(12) 0.0103(12)
C158 0.0212(13) 0.0191(13) 0.0260(15) 0.0037(11) 0.0046(11) 0.0054(11)
C159 0.0291(15) 0.0190(14) 0.0225(15) 0.0025(11) 0.0039(12) 0.0018(11)
C160 0.0357(17) 0.0240(15) 0.0292(17) 0.0001(13) -0.0032(13) 0.0008(13)
C161 0.0308(17) 0.0278(17) 0.047(2) -0.0012(15) -0.0013(15) -0.0043(13)
C162 0.0343(18) 0.0268(16) 0.047(2) 0.0088(15) 0.0088(15) -0.0051(14)
C163 0.0301(16) 0.0266(16) 0.0300(17) 0.0048(13) 0.0043(13) 0.0011(13)
C164 0.0221(13) 0.0174(13) 0.0231(14) 0.0023(11) 0.0032(11) 0.0021(10)
C165 0.0299(15) 0.0242(15) 0.0206(15) -0.0018(12) -0.0018(12) 0.0070(12)
C166 0.0387(18) 0.0299(17) 0.0245(16) 0.0028(13) -0.0049(13) 0.0089(14)
C167 0.0263(16) 0.0233(15) 0.044(2) 0.0097(14) 0.0037(14) 0.0089(12)
C168 0.0396(19) 0.0326(18) 0.042(2) 0.0073(15) 0.0178(16) 0.0172(15)
C169 0.0370(18) 0.0311(17) 0.0295(17) 0.0048(13) 0.0113(14) 0.0129(14)
C170 0.0244(14) 0.0152(12) 0.0186(14) -0.0026(10) 0.0035(11) 0.0026(10)
C171 0.0295(15) 0.0186(13) 0.0192(14) -0.0021(11) 0.0026(11) 0.0015(11)
C172 0.0428(18) 0.0178(14) 0.0205(15) 0.0000(11) 0.0040(13) 0.0046(12)
C173 0.0463(19) 0.0195(14) 0.0251(16) -0.0045(12) 0.0150(14) -0.0063(13)
C174 0.0275(15) 0.0235(15) 0.0321(17) -0.0064(13) 0.0088(13) -0.0031(12)
C175 0.0278(15) 0.0205(14) 0.0240(15) -0.0018(11) 0.0044(12) 0.0023(11)
B3 0.0389(19) 0.0191(15) 0.0161(16) -0.0008(12) 0.0015(13) -0.0014(14)
C176 0.0312(15) 0.0166(13) 0.0198(14) 0.0005(11) -0.0016(12) 0.0027(11)
C177 0.0276(16) 0.0247(15) 0.0347(18) -0.0030(13) 0.0012(13) -0.0053(12)
C178 0.0396(19) 0.0302(17) 0.042(2) -0.0131(15) 0.0206(16) -0.0074(14)
C179 0.0415(19) 0.0355(18) 0.0240(16) -0.0083(14) 0.0058(14) -0.0056(15)
C180 0.0299(16) 0.0350(18) 0.0258(16) -0.0047(13) -0.0028(13) -0.0012(13)
C181 0.0280(15) 0.0305(16) 0.0231(15) -0.0038(12) -0.0002(12) 0.0080(12)
C182 0.064(2) 0.040(2) 0.0145(15) -0.0024(14) -0.0059(15) -0.0273(18)
C183 0.106(4) 0.048(2) 0.030(2) 0.0137(18) -0.033(2) -0.048(3)
C184 0.154(6) 0.089(4) 0.035(3) 0.027(3) -0.046(3) -0.091(5)
C185 0.160(7) 0.159(8) 0.032(3) 0.011(4) -0.018(4) -0.137(7)
C186 0.115(5) 0.148(6) 0.050(3) -0.030(4) 0.034(3) -0.088(5)
C187 0.073(3) 0.087(4) 0.035(2) -0.021(2) 0.024(2) -0.042(3)
C188 0.0352(16) 0.0263(15) 0.0191(14) -0.0011(12) 0.0110(12) 0.0022(13)
C189 0.040(2) 0.0346(19) 0.044(2) -0.0071(16) 0.0061(16) 0.0097(15)
C190 0.047(2) 0.039(2) 0.059(3) 0.0024(19) 0.0096(19) 0.0238(18)
C191 0.060(2) 0.0278(18) 0.053(2) -0.0020(16) 0.027(2) 0.0156(17)
C192 0.050(2) 0.0257(17) 0.047(2) -0.0030(15) 0.0206(18) 0.0023(15)
C193 0.046(2) 0.0235(15) 0.0260(16) -0.0001(12) 0.0110(14) 0.0029(13)
C194 0.0433(18) 0.0114(12) 0.0231(15) -0.0034(11) -0.0057(13) 0.0019(12)
C195 0.047(2) 0.0142(14) 0.0293(17) 0.0027(12) -0.0063(14) -0.0023(13)
C196 0.044(2) 0.0235(16) 0.0361(19) 0.0012(14) -0.0016(15) -0.0071(14)
C197 0.046(2) 0.0308(18) 0.037(2) 0.0008(15) -0.0131(16) -0.0026(15)
C198 0.054(2) 0.0280(17) 0.0255(17) 0.0019(13) -0.0127(15) -0.0011(15)
C199 0.051(2) 0.0192(14) 0.0212(15) 0.0003(12) -0.0034(14) 0.0000(14)
B4 0.035(2) 0.041(2) 0.0231(18) -0.0009(15) 0.0095(15) 0.0057(16)
C200 0.0428(19) 0.0374(19) 0.0278(17) 0.0006(14) 0.0146(15) 0.0005(15)
C201 0.0405(19) 0.048(2) 0.0273(18) 0.0055(15) 0.0107(15) 0.0020(16)
C202 0.052(2) 0.053(2) 0.0302(19) 0.0043(17) 0.0053(17) -0.0081(19)
C203 0.072(3) 0.056(3) 0.032(2) -0.0068(18) 0.015(2) -0.004(2)
C204 0.070(3) 0.067(3) 0.044(2) -0.011(2) 0.030(2) 0.008(2)
C205 0.045(2) 0.061(3) 0.034(2) -0.0032(18) 0.0160(17) 0.0056(19)
C206 0.075(3) 0.046(2) 0.0238(18) -0.0084(16) 0.0079(18) -0.001(2)
C207 0.180(7) 0.044(3) 0.046(3) 0.006(2) 0.043(4) 0.025(3)
C208 0.355(17) 0.060(4) 0.064(4) 0.008(3) 0.099(8) 0.050(7)
C209 0.302(15) 0.055(4) 0.049(4) -0.015(3) 0.024(6) -0.049(7)
C210 0.216(10) 0.099(6) 0.085(5) 0.022(4) -0.038(5) -0.098(6)
C211 0.103(5) 0.072(4) 0.078(4) 0.014(3) -0.018(3) -0.046(3)
C212 0.0285(16) 0.046(2) 0.0286(17) 0.0025(15) 0.0136(13) 0.0025(14)
C213 0.039(2) 0.059(2) 0.034(2) -0.0006(18) 0.0078(16) 0.0058(18)
C214 0.042(2) 0.081(3) 0.034(2) 0.002(2) 0.0024(17) 0.004(2)
C215 0.0312(19) 0.082(3) 0.051(3) 0.023(2) 0.0127(18) 0.016(2)
C216 0.042(2) 0.062(3) 0.051(3) 0.016(2) 0.0167(19) 0.0160(19)
C217 0.0373(19) 0.050(2) 0.039(2) 0.0020(17) 0.0148(16) 0.0071(17)
C218 0.0310(18) 0.073(3) 0.0207(16) 0.0124(17) 0.0044(13) 0.0258(18)
C219 0.046(2) 0.101(4) 0.0251(19) 0.002(2) 0.0062(16) 0.039(2)
C220 0.054(3) 0.159(6) 0.027(2) 0.001(3) 0.009(2) 0.060(4)
C221 0.041(3) 0.173(7) 0.040(3) 0.034(3) 0.011(2) 0.043(3)
C222 0.037(2) 0.101(4) 0.044(2) 0.036(3) 0.0067(18) 0.022(2)
C223 0.0344(19) 0.073(3) 0.036(2) 0.0197(19) 0.0080(16) 0.0180(19)
B5 0.0194(16) 0.0340(19) 0.037(2) 0.0042(16) 0.0097(15) 0.0010(15)
C224 0.022(4) 0.042(4) 0.041(4) 0.005(4) 0.010(3) -0.005(4)
C225 0.034(4) 0.044(5) 0.043(5) 0.009(4) 0.004(4) -0.015(4)
C226 0.045(6) 0.042(6) 0.060(7) 0.022(6) -0.003(6) -0.022(5)
C227 0.035(6) 0.037(6) 0.073(7) 0.013(6) 0.005(6) -0.011(5)
C228 0.038(4) 0.042(4) 0.047(4) 0.004(4) 0.012(4) 0.000(4)
C229 0.027(4) 0.035(4) 0.035(4) 0.004(4) 0.017(4) -0.002(4)
C230 0.023(4) 0.026(4) 0.040(4) -0.004(4) 0.005(4) 0.003(4)
C231 0.021(4) 0.022(4) 0.041(4) 0.003(4) 0.005(4) 0.001(4)
C232 0.021(4) 0.026(4) 0.042(4) -0.002(4) 0.003(4) 0.001(4)
C233 0.024(4) 0.026(4) 0.043(4) -0.001(4) 0.009(4) 0.001(4)
C234 0.023(4) 0.026(5) 0.039(4) 0.000(4) 0.010(4) 0.000(4)
C235 0.025(4) 0.026(5) 0.036(4) 0.000(4) 0.010(4) 0.002(4)
C236 0.025(4) 0.044(4) 0.046(4) 0.009(4) 0.011(4) 0.005(4)
C237 0.036(4) 0.048(4) 0.043(5) 0.009(5) 0.011(4) 0.013(4)
C238 0.040(4) 0.050(5) 0.044(5) 0.009(5) 0.012(4) 0.011(5)
C239 0.032(4) 0.048(5) 0.043(4) 0.012(5) 0.013(4) 0.009(5)
C240 0.025(4) 0.045(4) 0.045(5) 0.016(4) 0.014(4) 0.005(4)
C241 0.025(4) 0.043(5) 0.046(5) 0.010(4) 0.011(4) 0.002(4)
C242 0.028(4) 0.053(4) 0.039(4) 0.007(4) 0.012(4) 0.003(4)
C243 0.041(6) 0.054(7) 0.052(6) -0.001(6) 0.019(5) 0.005(6)
C244 0.045(6) 0.065(7) 0.054(7) -0.010(6) 0.022(6) 0.010(6)
C245 0.040(5) 0.071(6) 0.049(6) -0.008(5) 0.012(5) 0.013(5)
C246 0.030(4) 0.074(5) 0.043(5) -0.008(4) 0.010(4) 0.006(4)
C247 0.027(4) 0.069(4) 0.036(4) -0.003(4) 0.011(4) 0.004(4)
Mn1 0.0191(2) 0.01286(19) 0.0286(2) -0.00306(17) 0.00270(17) 0.00262(15)
Mn2 0.01493(18) 0.01458(19) 0.0198(2) -0.00296(16) 0.00184(15) 0.00251(15)
Mn3 0.0233(2) 0.01498(19) 0.0272(2) 0.00650(17) 0.00607(17) 0.00092(16)
Mn4 0.01772(19) 0.01381(18) 0.0190(2) 0.00322(16) 0.00178(15) -0.00192(15)
N1 0.0212(12) 0.0190(11) 0.0250(13) -0.0018(10) 0.0025(10) 0.0008(9)
N2 0.0232(12) 0.0199(12) 0.0359(15) -0.0075(11) 0.0062(11) -0.0005(10)
N3 0.0239(12) 0.0281(13) 0.0215(13) -0.0042(10) -0.0012(10) 0.0054(10)
N4 0.0185(11) 0.0167(11) 0.0193(12) -0.0017(9) 0.0027(9) 0.0050(9)
N5 0.0182(11) 0.0209(12) 0.0180(11) -0.0033(9) 0.0028(9) 0.0048(9)
N6 0.0200(11) 0.0225(12) 0.0254(13) -0.0051(10) 0.0049(10) -0.0015(9)
N7 0.0184(12) 0.0448(16) 0.0234(13) 0.0057(12) 0.0052(10) 0.0091(11)
N8 0.0240(12) 0.0193(12) 0.0336(14) 0.0046(10) 0.0143(11) 0.0031(10)
N11 0.0301(14) 0.0248(13) 0.0399(16) 0.0134(12) -0.0007(12) -0.0027(11)
N12 0.0233(12) 0.0186(12) 0.0243(13) 0.0031(10) 0.0042(10) 0.0020(9)
N13 0.0318(14) 0.0193(12) 0.0295(14) 0.0034(10) 0.0114(11) -0.0009(10)
N14 0.0215(12) 0.0188(12) 0.0275(13) 0.0072(10) 0.0057(10) 0.0023(9)
N15 0.0207(11) 0.0172(11) 0.0260(13) 0.0028(9) 0.0039(10) 0.0000(9)
N16 0.0191(11) 0.0194(11) 0.0233(12) -0.0008(10) 0.0018(9) 0.0005(9)
N17 0.0231(12) 0.0287(13) 0.0193(12) 0.0042(10) 0.0000(9) -0.0041(10)
N18 0.0210(12) 0.0167(11) 0.0264(13) 0.0059(9) 0.0027(10) -0.0011(9)
O1 0.0175(9) 0.0143(9) 0.0386(12) -0.0068(8) 0.0000(8) 0.0005(7)
O2 0.0164(9) 0.0164(10) 0.0468(14) -0.0056(9) 0.0032(9) 0.0049(8)
O3 0.0143(9) 0.0185(9) 0.0285(11) -0.0075(8) 0.0009(8) 0.0013(7)
O4 0.0147(9) 0.0207(10) 0.0352(12) -0.0097(9) -0.0018(8) 0.0050(7)
O7 0.0295(11) 0.0134(9) 0.0263(11) 0.0009(8) 0.0067(9) -0.0023(8)
O8 0.0242(10) 0.0160(9) 0.0236(10) 0.0062(8) 0.0052(8) 0.0006(8)
O9 0.0265(10) 0.0133(9) 0.0230(10) 0.0007(8) 0.0029(8) -0.0030(8)
O10 0.0286(11) 0.0176(9) 0.0183(10) 0.0040(8) 0.0007(8) -0.0037(8)
O5 0.0434(15) 0.0476(15) 0.0402(15) 0.0046(12) 0.0134(12) -0.0023(12)
N9 0.052(2) 0.0412(18) 0.0389(18) 0.0043(14) 0.0134(15) 0.0045(15)
C58 0.055(2) 0.055(3) 0.037(2) -0.0026(19) 0.0084(18) 0.005(2)
C59 0.061(3) 0.060(3) 0.046(2) -0.004(2) 0.016(2) -0.005(2)
C60 0.056(3) 0.052(2) 0.049(2) 0.005(2) 0.012(2) 0.009(2)
O6 0.0284(11) 0.0365(12) 0.0370(12) 0.0139(10) 0.0039(9) 0.0008(9)
N10 0.0606(17) 0.0520(16) 0.0296(14) 0.0126(13) 0.0048(13) -0.0079(14)
C55 0.0512(16) 0.0402(15) 0.0357(15) 0.0073(13) 0.0148(13) -0.0001(14)
C56 0.119(4) 0.096(4) 0.038(2) 0.016(2) -0.005(3) -0.041(3)
C57 0.047(2) 0.068(3) 0.050(2) 0.029(2) 0.0172(18) 0.0137(19)
O11 0.0317(13) 0.0413(17) 0.0603(13) -0.0069(12) 0.0173(11) -0.0012(11)
N19 0.0356(16) 0.054(2) 0.0657(19) -0.0041(18) 0.0192(15) 0.0057(16)
C115 0.0327(11) 0.0443(14) 0.0614(13) -0.0009(12) 0.0202(10) 0.0003(10)
C116 0.043(3) 0.068(4) 0.075(4) 0.000(3) 0.022(3) 0.011(3)
C117 0.056(3) 0.081(4) 0.078(3) -0.012(3) 0.008(3) 0.020(3)
O31 0.0317(13) 0.0413(17) 0.0603(13) -0.0069(12) 0.0173(11) -0.0012(11)
N39 0.0350(16) 0.051(2) 0.0621(19) -0.0010(18) 0.0200(16) 0.0041(17)
C315 0.0327(11) 0.0443(14) 0.0614(13) -0.0009(12) 0.0202(10) 0.0003(10)
C316 0.042(3) 0.055(4) 0.065(4) 0.005(3) 0.025(3) 0.008(3)
C317 0.046(3) 0.077(4) 0.068(3) 0.000(3) 0.015(3) 0.010(3)
O12 0.0174(10) 0.0549(15) 0.0368(13) -0.0042(11) 0.0092(9) -0.0042(10)
N20 0.0215(12) 0.0411(16) 0.0355(15) 0.0043(12) 0.0100(11) 0.0002(11)
C118 0.0209(14) 0.0265(15) 0.0294(16) -0.0037(12) 0.0023(12) -0.0040(12)
C119 0.0234(16) 0.047(2) 0.045(2) -0.0048(16) 0.0167(14) -0.0024(14)
C120 0.038(2) 0.087(3) 0.059(3) 0.027(3) 0.012(2) 0.008(2)
O16 0.113(6) 0.107(6) 0.096(6) -0.010(5) 0.025(5) 0.011(5)
N23 0.105(5) 0.120(6) 0.099(5) -0.026(5) 0.041(5) 0.020(5)
C248 0.111(6) 0.116(6) 0.095(5) -0.017(5) 0.036(5) 0.011(5)
C249 0.125(9) 0.139(9) 0.132(9) -0.016(8) 0.026(8) 0.051(8)
C250 0.164(10) 0.148(9) 0.136(9) -0.044(8) 0.059(8) -0.001(8)
O13 0.135(7) 0.145(8) 0.083(7) 0.021(6) 0.051(6) 0.014(7)
N24 0.115(6) 0.107(6) 0.080(5) 0.005(5) 0.044(5) 0.021(5)
C251 0.127(6) 0.120(6) 0.099(6) -0.007(6) 0.039(6) 0.018(6)
C252 0.143(10) 0.130(10) 0.100(9) -0.004(8) 0.058(9) 0.021(10)
C253 0.108(9) 0.084(8) 0.095(8) -0.009(7) 0.035(7) -0.024(7)
O14 0.071(2) 0.104(3) 0.054(2) -0.0034(19) 0.0076(17) 0.039(2)
C124 0.089(5) 0.149(7) 0.102(5) -0.018(5) 0.014(4) 0.075(5)
C125 0.111(5) 0.104(5) 0.100(5) -0.001(4) 0.019(4) 0.063(4)
C126 0.102(5) 0.091(5) 0.122(6) 0.033(4) 0.053(4) 0.035(4)
C127 0.094(4) 0.101(5) 0.096(5) 0.008(4) 0.054(4) 0.027(4)

loop_
_atom_type_symbol
_atom_type_description
_atom_type_scat_dispersion_real
_atom_type_scat_dispersion_imag
_atom_type_scat_source
C C 0.0033 0.0016 'International Tables Vol C Tables 4.2.6.8 and 6.1.1.4'
H H 0 0 'International Tables Vol C Tables 4.2.6.8 and 6.1.1.4'
B B 0.0013 0.0007 'International Tables Vol C Tables 4.2.6.8 and 6.1.1.4'
Mn Mn 0.3368 0.7283 'International Tables Vol C Tables 4.2.6.8 and 6.1.1.4'
N N 0.0061 0.0033 'International Tables Vol C Tables 4.2.6.8 and 6.1.1.4'
O O 0.0106 0.006 'International Tables Vol C Tables 4.2.6.8 and 6.1.1.4'

loop_
_geom_angle_atom_site_label_1
_geom_angle_atom_site_label_2
_geom_angle_atom_site_label_3
_geom_angle
_geom_angle_site_symmetry_1
_geom_angle_site_symmetry_3
_geom_angle_publ_flag
O1 C1 C6 124.1(2) . . ?
O1 C1 C2 115.6(2) . . ?
C6 C1 C2 120.3(2) . . ?
O2 C2 C3 124.0(2) . . ?
O2 C2 C1 115.1(2) . . ?
C3 C2 C1 120.9(2) . . ?
C2 C3 C4 118.7(2) . . ?
C2 C3 C13 121.1(2) . . ?
C4 C3 C13 120.1(2) . . ?
O3 C4 C3 124.1(2) . . ?
O3 C4 C5 115.3(2) . . ?
C3 C4 C5 120.5(2) . . ?
O4 C5 C6 124.1(2) . . ?
O4 C5 C4 115.1(2) . . ?
C6 C5 C4 120.8(2) . . ?
C5 C6 C1 118.9(2) . . ?
C5 C6 C7 120.6(2) . . ?
C1 C6 C7 120.6(2) . . ?
C8 C7 C12 118.7(3) . . ?
C8 C7 C6 120.6(3) . . ?
C12 C7 C6 120.8(3) . . ?
C7 C8 C9 119.9(3) . . ?
C7 C8 H8 120 . . ?
C9 C8 H8 120 . . ?
C10 C9 C8 120.8(3) . . ?
C10 C9 H9 119.6 . . ?
C8 C9 H9 119.6 . . ?
C9 C10 C11 119.7(3) . . ?
C9 C10 H10 120.1 . . ?
C11 C10 H10 120.1 . . ?
C10 C11 C12 120.3(3) . . ?
C10 C11 H11 119.9 . . ?
C12 C11 H11 119.9 . . ?
C11 C12 C7 120.6(3) . . ?
C11 C12 H12 119.7 . . ?
C7 C12 H12 119.7 . . ?
C18 C13 C14 118.1(2) . . ?
C18 C13 C3 120.6(2) . . ?
C14 C13 C3 121.3(3) . . ?
C15 C14 C13 120.6(3) . . ?
C15 C14 H14 119.7 . . ?
C13 C14 H14 119.7 . . ?
C16 C15 C14 120.6(3) . . ?
C16 C15 H15 119.7 . . ?
C14 C15 H15 119.7 . . ?
C17 C16 C15 119.5(3) . . ?
C17 C16 H16 120.3 . . ?
C15 C16 H16 120.3 . . ?
C16 C17 C18 120.0(3) . . ?
C16 C17 H17 120 . . ?
C18 C17 H17 120 . . ?
C17 C18 C13 121.2(3) . . ?
C17 C18 H18 119.4 . . ?
C13 C18 H18 119.4 . . ?
N1 C19 C20 123.0(3) . . ?
N1 C19 H19 118.5 . . ?
C20 C19 H19 118.5 . . ?
C21 C20 C19 118.5(3) . . ?
C21 C20 H20 120.8 . . ?
C19 C20 H20 120.8 . . ?
C22 C21 C20 119.2(3) . . ?
C22 C21 H21 120.4 . . ?
C20 C21 H21 120.4 . . ?
C21 C22 C23 118.8(3) . . ?
C21 C22 H22 120.6 . . ?
C23 C22 H22 120.6 . . ?
N1 C23 C22 122.8(3) . . ?
N1 C23 C24 115.9(2) . . ?
C22 C23 C24 121.4(3) . . ?
N4 C24 C23 111.1(2) . . ?
N4 C24 H24A 109.4 . . ?
C23 C24 H24A 109.4 . . ?
N4 C24 H24B 109.4 . . ?
C23 C24 H24B 109.4 . . ?
H24A C24 H24B 108 . . ?
N2 C25 C26 123.1(3) . . ?
N2 C25 H25 118.5 . . ?
C26 C25 H25 118.5 . . ?
C27 C26 C25 118.1(3) . . ?
C27 C26 H26 121 . . ?
C25 C26 H26 121 . . ?
C28 C27 C26 119.8(3) . . ?
C28 C27 H27 120.1 . . ?
C26 C27 H27 120.1 . . ?
C27 C28 C29 118.8(3) . . ?
C27 C28 H28 120.6 . . ?
C29 C28 H28 120.6 . . ?
N2 C29 C28 122.0(3) . . ?
N2 C29 C30 116.8(2) . . ?
C28 C29 C30 121.0(3) . . ?
N4 C30 C29 111.8(2) . . ?
N4 C30 H30A 109.2 . . ?
C29 C30 H30A 109.2 . . ?
N4 C30 H30B 109.2 . . ?
C29 C30 H30B 109.2 . . ?
H30A C30 H30B 107.9 . . ?
N3 C31 C32 123.4(3) . . ?
N3 C31 H31 118.3 . . ?
C32 C31 H31 118.3 . . ?
C31 C32 C33 118.1(3) . . ?
C31 C32 H32 121 . . ?
C33 C32 H32 121 . . ?
C32 C33 C34 120.0(3) . . ?
C32 C33 H33 120 . . ?
C34 C33 H33 120 . . ?
C35 C34 C33 118.3(4) . . ?
C35 C34 H34 120.8 . . ?
C33 C34 H34 120.8 . . ?
N3 C35 C34 121.5(3) . . ?
N3 C35 C36 116.7(3) . . ?
C34 C35 C36 121.8(3) . . ?
N4 C36 C35 110.7(2) . . ?
N4 C36 H36A 109.5 . . ?
C35 C36 H36A 109.5 . . ?
N4 C36 H36B 109.5 . . ?
C35 C36 H36B 109.5 . . ?
H36A C36 H36B 108.1 . . ?
N5 C37 C38 122.9(3) . . ?
N5 C37 H37 118.5 . . ?
C38 C37 H37 118.5 . . ?
C37 C38 C39 118.9(3) . . ?
C37 C38 H38 120.6 . . ?
C39 C38 H38 120.6 . . ?
C40 C39 C38 118.7(3) . . ?
C40 C39 H39 120.7 . . ?
C38 C39 H39 120.7 . . ?
C39 C40 C41 119.2(3) . . ?
C39 C40 H40 120.4 . . ?
C41 C40 H40 120.4 . . ?
N5 C41 C40 122.3(3) . . ?
N5 C41 C42 115.7(2) . . ?
C40 C41 C42 121.9(3) . . ?
N8 C42 C41 111.1(2) . . ?
N8 C42 H42A 109.4 . . ?
C41 C42 H42A 109.4 . . ?
N8 C42 H42B 109.4 . . ?
C41 C42 H42B 109.4 . . ?
H42A C42 H42B 108 . . ?
N6 C43 C44 122.9(3) . . ?
N6 C43 H43 118.6 . . ?
C44 C43 H43 118.6 . . ?
C43 C44 C45 118.7(3) . . ?
C43 C44 H44 120.7 . . ?
C45 C44 H44 120.7 . . ?
C46 C45 C44 119.0(3) . . ?
C46 C45 H45 120.5 . . ?
C44 C45 H45 120.5 . . ?
C45 C46 C47 119.2(3) . . ?
C45 C46 H46 120.4 . . ?
C47 C46 H46 120.4 . . ?
N6 C47 C46 122.5(3) . . ?
N6 C47 C48 115.8(3) . . ?
C46 C47 C48 121.6(3) . . ?
N8 C48 C47 111.5(2) . . ?
N8 C48 H48A 109.3 . . ?
C47 C48 H48A 109.3 . . ?
N8 C48 H48B 109.3 . . ?
C47 C48 H48B 109.3 . . ?
H48A C48 H48B 108 . . ?
N7 C49 C50 123.0(4) . . ?
N7 C49 H49 118.5 . . ?
C50 C49 H49 118.5 . . ?
C51 C50 C49 118.7(4) . . ?
C51 C50 H50 120.6 . . ?
C49 C50 H50 120.6 . . ?
C50 C51 C52 119.5(4) . . ?
C50 C51 H51 120.3 . . ?
C52 C51 H51 120.3 . . ?
C51 C52 C53 118.8(4) . . ?
C51 C52 H52 120.6 . . ?
C53 C52 H52 120.6 . . ?
N7 C53 C52 121.6(4) . . ?
N7 C53 C54 117.0(3) . . ?
C52 C53 C54 121.4(4) . . ?
N8 C54 C53 110.9(3) . . ?
N8 C54 H54A 109.5 . . ?
C53 C54 H54A 109.5 . . ?
N8 C54 H54B 109.5 . . ?
C53 C54 H54B 109.5 . . ?
H54A C54 H54B 108 . . ?
O7 C61 C66 124.5(3) . . ?
O7 C61 C62 114.9(2) . . ?
C66 C61 C62 120.6(2) . . ?
O8 C62 C63 123.6(3) . . ?
O8 C62 C61 115.3(2) . . ?
C63 C62 C61 121.1(2) . . ?
C64 C63 C62 117.9(2) . . ?
C64 C63 C67 120.8(2) . . ?
C62 C63 C67 121.2(2) . . ?
O9 C64 C63 124.6(2) . . ?
O9 C64 C65 114.7(2) . . ?
C63 C64 C65 120.7(2) . . ?
O10 C65 C66 123.8(3) . . ?
O10 C65 C64 114.9(2) . . ?
C66 C65 C64 121.3(2) . . ?
C72 C67 C68 118.0(3) . . ?
C72 C67 C63 121.0(2) . . ?
C68 C67 C63 121.0(3) . . ?
C69 C68 C67 121.0(3) . . ?
C69 C68 H68 119.5 . . ?
C67 C68 H68 119.5 . . ?
C70 C69 C68 120.2(3) . . ?
C70 C69 H69 119.9 . . ?
C68 C69 H69 119.9 . . ?
C69 C70 C71 119.8(3) . . ?
C69 C70 H70 120.1 . . ?
C71 C70 H70 120.1 . . ?
C70 C71 C72 119.9(3) . . ?
C70 C71 H71 120.1 . . ?
C72 C71 H71 120.1 . . ?
C67 C72 C71 121.0(3) . . ?
C67 C72 H72 119.5 . . ?
C71 C72 H72 119.5 . . ?
C74 C73 C78 120 . . ?
C74 C73 C66 118.3(6) . . ?
C78 C73 C66 121.7(6) . . ?
C73 C74 C75 120 . . ?
C73 C74 H74 120 . . ?
C75 C74 H74 120 . . ?
C76 C75 C74 120 . . ?
C76 C75 H75 120 . . ?
C74 C75 H75 120 . . ?
C75 C76 C77 120 . . ?
C75 C76 H76 120 . . ?
C77 C76 H76 120 . . ?
C78 C77 C76 120 . . ?
C78 C77 H77 120 . . ?
C76 C77 H77 120 . . ?
C77 C78 C73 120 . . ?
C77 C78 H78 120 . . ?
C73 C78 H78 120 . . ?
C61 C66 C65 118.1(2) . . ?
C61 C66 C73 123.7(6) . . ?
C65 C66 C73 118.0(6) . . ?
C61 C66 C273 120.2(6) . . ?
C65 C66 C273 121.6(6) . . ?
C274 C273 C278 120 . . ?
C274 C273 C66 119.4(6) . . ?
C278 C273 C66 120.6(6) . . ?
C275 C274 C273 120 . . ?
C275 C274 H274 120 . . ?
C273 C274 H274 120 . . ?
C274 C275 C276 120 . . ?
C274 C275 H275 120 . . ?
C276 C275 H275 120 . . ?
C277 C276 C275 120 . . ?
C277 C276 H276 120 . . ?
C275 C276 H276 120 . . ?
C278 C277 C276 120 . . ?
C278 C277 H277 120 . . ?
C276 C277 H277 120 . . ?
C277 C278 C273 120 . . ?
C277 C278 H278 120 . . ?
C273 C278 H278 120 . . ?
N11 C79 C80 123.3(3) . . ?
N11 C79 H79 118.3 . . ?
C80 C79 H79 118.3 . . ?
C79 C80 C81 118.0(3) . . ?
C79 C80 H80 121 . . ?
C81 C80 H80 121 . . ?
C82 C81 C80 118.9(3) . . ?
C82 C81 H81 120.6 . . ?
C80 C81 H81 120.6 . . ?
C81 C82 C83 119.8(3) . . ?
C81 C82 H82 120.1 . . ?
C83 C82 H82 120.1 . . ?
N11 C83 C82 122.3(3) . . ?
N11 C83 C84 116.0(3) . . ?
C82 C83 C84 121.6(3) . . ?
N14 C84 C83 111.9(3) . . ?
N14 C84 H84A 109.2 . . ?
C83 C84 H84A 109.2 . . ?
N14 C84 H84B 109.2 . . ?
C83 C84 H84B 109.2 . . ?
H84A C84 H84B 107.9 . . ?
N12 C85 C86 123.0(3) . . ?
N12 C85 H85 118.5 . . ?
C86 C85 H85 118.5 . . ?
C85 C86 C87 118.8(3) . . ?
C85 C86 H86 120.6 . . ?
C87 C86 H86 120.6 . . ?
C88 C87 C86 118.4(3) . . ?
C88 C87 H87 120.8 . . ?
C86 C87 H87 120.8 . . ?
C87 C88 C89 119.6(3) . . ?
C87 C88 H88 120.2 . . ?
C89 C88 H88 120.2 . . ?
N12 C89 C88 121.6(3) . . ?
N12 C89 C90 117.0(3) . . ?
C88 C89 C90 121.3(3) . . ?
N14 C90 C89 110.4(2) . . ?
N14 C90 H90A 109.6 . . ?
C89 C90 H90A 109.6 . . ?
N14 C90 H90B 109.6 . . ?
C89 C90 H90B 109.6 . . ?
H90A C90 H90B 108.1 . . ?
N13 C91 C92 123.1(3) . . ?
N13 C91 H91 118.5 . . ?
C92 C91 H91 118.5 . . ?
C93 C92 C91 118.6(4) . . ?
C93 C92 H92 120.7 . . ?
C91 C92 H92 120.7 . . ?
C94 C93 C92 119.4(4) . . ?
C94 C93 H93 120.3 . . ?
C92 C93 H93 120.3 . . ?
C93 C94 C95 118.9(4) . . ?
C93 C94 H94 120.5 . . ?
C95 C94 H94 120.5 . . ?
N13 C95 C94 122.3(3) . . ?
N13 C95 C96 116.4(3) . . ?
C94 C95 C96 121.3(3) . . ?
N14 C96 C95 110.1(3) . . ?
N14 C96 H96A 109.6 . . ?
C95 C96 H96A 109.6 . . ?
N14 C96 H96B 109.6 . . ?
C95 C96 H96B 109.6 . . ?
H96A C96 H96B 108.1 . . ?
N15 C97 C98 123.8(3) . . ?
N15 C97 H97 118.1 . . ?
C98 C97 H97 118.1 . . ?
C97 C98 C99 117.6(3) . . ?
C97 C98 H98 121.2 . . ?
C99 C98 H98 121.2 . . ?
C98 C99 C100 119.8(3) . . ?
C98 C99 H99 120.1 . . ?
C100 C99 H99 120.1 . . ?
C99 C100 C101 119.0(3) . . ?
C99 C100 H100 120.5 . . ?
C101 C100 H100 120.5 . . ?
N15 C101 C100 122.1(3) . . ?
N15 C101 C102 116.4(3) . . ?
C100 C101 C102 121.4(3) . . ?
N18 C102 C101 111.6(2) . . ?
N18 C102 H10A 109.3 . . ?
C101 C102 H10A 109.3 . . ?
N18 C102 H10B 109.3 . . ?
C101 C102 H10B 109.3 . . ?
H10A C102 H10B 108 . . ?
N16 C103 C104 123.2(3) . . ?
N16 C103 H103 118.4 . . ?
C104 C103 H103 118.4 . . ?
C105 C104 C103 118.5(3) . . ?
C105 C104 H104 120.7 . . ?
C103 C104 H104 120.7 . . ?
C104 C105 C106 119.1(3) . . ?
C104 C105 H105 120.5 . . ?
C106 C105 H105 120.5 . . ?
C107 C106 C105 119.2(3) . . ?
C107 C106 H106 120.4 . . ?
C105 C106 H106 120.4 . . ?
N16 C107 C106 121.7(3) . . ?
N16 C107 C108 116.6(2) . . ?
C106 C107 C108 121.6(3) . . ?
N18 C108 C107 109.9(2) . . ?
N18 C108 H10C 109.7 . . ?
C107 C108 H10C 109.7 . . ?
N18 C108 H10D 109.7 . . ?
C107 C108 H10D 109.7 . . ?
H10C C108 H10D 108.2 . . ?
N17 C109 C110 122.6(3) . . ?
N17 C109 H109 118.7 . . ?
C110 C109 H109 118.7 . . ?
C111 C110 C109 119.4(3) . . ?
C111 C110 H110 120.3 . . ?
C109 C110 H110 120.3 . . ?
C110 C111 C112 118.5(3) . . ?
C110 C111 H111 120.7 . . ?
C112 C111 H111 120.7 . . ?
C111 C112 C113 119.6(3) . . ?
C111 C112 H112 120.2 . . ?
C113 C112 H112 120.2 . . ?
N17 C113 C112 121.8(3) . . ?
N17 C113 C114 116.5(3) . . ?
C112 C113 C114 121.7(3) . . ?
N18 C114 C113 110.6(2) . . ?
N18 C114 H11A 109.5 . . ?
C113 C114 H11A 109.5 . . ?
N18 C114 H11B 109.5 . . ?
C113 C114 H11B 109.5 . . ?
H11A C114 H11B 108.1 . . ?
C128 B1 C146 109.7(3) . . ?
C128 B1 C134 112.1(4) . . ?
C146 B1 C134 107.6(4) . . ?
C128 B1 C140 107.7(3) . . ?
C146 B1 C140 111.3(3) . . ?
C134 B1 C140 108.5(4) . . ?
C133 C128 C129 116.4(4) . . ?
C133 C128 B1 122.9(4) . . ?
C129 C128 B1 120.3(4) . . ?
C130 C129 C128 122.9(5) . . ?
C130 C129 H129 118.5 . . ?
C128 C129 H129 118.5 . . ?
C129 C130 C131 118.5(5) . . ?
C129 C130 H130 120.7 . . ?
C131 C130 H130 120.7 . . ?
C132 C131 C130 119.9(5) . . ?
C132 C131 H131 120 . . ?
C130 C131 H131 120 . . ?
C131 C132 C133 121.0(6) . . ?
C131 C132 H132 119.5 . . ?
C133 C132 H132 119.5 . . ?
C128 C133 C132 121.2(6) . . ?
C128 C133 H133 119.4 . . ?
C132 C133 H133 119.4 . . ?
C135 C134 C139 114.3(5) . . ?
C135 C134 B1 122.0(5) . . ?
C139 C134 B1 123.7(5) . . ?
C134 C135 C136 124.4(7) . . ?
C134 C135 H135 117.8 . . ?
C136 C135 H135 117.8 . . ?
C137 C136 C135 118.8(6) . . ?
C137 C136 H136 120.6 . . ?
C135 C136 H136 120.6 . . ?
C136 C137 C138 119.6(6) . . ?
C136 C137 H137 120.2 . . ?
C138 C137 H137 120.2 . . ?
C137 C138 C139 119.7(6) . . ?
C137 C138 H138 120.1 . . ?
C139 C138 H138 120.1 . . ?
C134 C139 C138 123.0(6) . . ?
C134 C139 H139 118.5 . . ?
C138 C139 H139 118.5 . . ?
C141 C140 C145 114.3(4) . . ?
C141 C140 B1 122.1(4) . . ?
C145 C140 B1 123.6(4) . . ?
C140 C141 C142 123.3(5) . . ?
C140 C141 H141 118.3 . . ?
C142 C141 H141 118.3 . . ?
C143 C142 C141 120.5(5) . . ?
C143 C142 H142 119.8 . . ?
C141 C142 H142 119.8 . . ?
C142 C143 C144 118.5(4) . . ?
C142 C143 H143 120.8 . . ?
C144 C143 H143 120.8 . . ?
C143 C144 C145 120.4(5) . . ?
C143 C144 H144 119.8 . . ?
C145 C144 H144 119.8 . . ?
C140 C145 C144 123.0(4) . . ?
C140 C145 H145 118.5 . . ?
C144 C145 H145 118.5 . . ?
C147 C146 C151 114.8(4) . . ?
C147 C146 B1 124.2(4) . . ?
C151 C146 B1 120.7(4) . . ?
C148 C147 C146 123.1(4) . . ?
C148 C147 H147 118.4 . . ?
C146 C147 H147 118.4 . . ?
C149 C148 C147 120.3(5) . . ?
C149 C148 H148 119.9 . . ?
C147 C148 H148 119.9 . . ?
C148 C149 C150 119.1(5) . . ?
C148 C149 H149 120.5 . . ?
C150 C149 H149 120.5 . . ?
C149 C150 C151 120.3(5) . . ?
C149 C150 H150 119.8 . . ?
C151 C150 H150 119.8 . . ?
C150 C151 C146 122.4(5) . . ?
C150 C151 H151 118.8 . . ?
C146 C151 H151 118.8 . . ?
C170 B2 C152 106.2(2) . . ?
C170 B2 C158 113.3(2) . . ?
C152 B2 C158 111.1(2) . . ?
C170 B2 C164 110.4(2) . . ?
C152 B2 C164 111.7(2) . . ?
C158 B2 C164 104.3(2) . . ?
C157 C152 C153 115.1(3) . . ?
C157 C152 B2 120.6(3) . . ?
C153 C152 B2 124.4(3) . . ?
C154 C153 C152 123.1(3) . . ?
C154 C153 H153 118.5 . . ?
C152 C153 H153 118.5 . . ?
C155 C154 C153 120.0(3) . . ?
C155 C154 H154 120 . . ?
C153 C154 H154 120 . . ?
C154 C155 C156 119.1(3) . . ?
C154 C155 H155 120.4 . . ?
C156 C155 H155 120.4 . . ?
C155 C156 C157 119.9(3) . . ?
C155 C156 H156 120.1 . . ?
C157 C156 H156 120.1 . . ?
C152 C157 C156 122.7(3) . . ?
C152 C157 H157 118.6 . . ?
C156 C157 H157 118.6 . . ?
C159 C158 C163 114.8(3) . . ?
C159 C158 B2 126.4(2) . . ?
C163 C158 B2 118.8(3) . . ?
C160 C159 C158 123.2(3) . . ?
C160 C159 H159 118.4 . . ?
C158 C159 H159 118.4 . . ?
C161 C160 C159 120.0(3) . . ?
C161 C160 H160 120 . . ?
C159 C160 H160 120 . . ?
C160 C161 C162 119.1(3) . . ?
C160 C161 H161 120.4 . . ?
C162 C161 H161 120.4 . . ?
C161 C162 C163 120.3(3) . . ?
C161 C162 H162 119.9 . . ?
C163 C162 H162 119.9 . . ?
C162 C163 C158 122.5(3) . . ?
C162 C163 H163 118.7 . . ?
C158 C163 H163 118.7 . . ?
C165 C164 C169 115.1(3) . . ?
C165 C164 B2 126.0(2) . . ?
C169 C164 B2 118.8(3) . . ?
C164 C165 C166 122.7(3) . . ?
C164 C165 H165 118.6 . . ?
C166 C165 H165 118.6 . . ?
C167 C166 C165 120.3(3) . . ?
C167 C166 H166 119.8 . . ?
C165 C166 H166 119.8 . . ?
C166 C167 C168 118.8(3) . . ?
C166 C167 H167 120.6 . . ?
C168 C167 H167 120.6 . . ?
C167 C168 C169 120.4(3) . . ?
C167 C168 H168 119.8 . . ?
C169 C168 H168 119.8 . . ?
C168 C169 C164 122.6(3) . . ?
C168 C169 H169 118.7 . . ?
C164 C169 H169 118.7 . . ?
C175 C170 C171 115.0(3) . . ?
C175 C170 B2 122.5(2) . . ?
C171 C170 B2 122.4(2) . . ?
C172 C171 C170 123.0(3) . . ?
C172 C171 H171 118.5 . . ?
C170 C171 H171 118.5 . . ?
C173 C172 C171 120.0(3) . . ?
C173 C172 H172 120 . . ?
C171 C172 H172 120 . . ?
C174 C173 C172 119.0(3) . . ?
C174 C173 H173 120.5 . . ?
C172 C173 H173 120.5 . . ?
C173 C174 C175 120.2(3) . . ?
C173 C174 H174 119.9 . . ?
C175 C174 H174 119.9 . . ?
C174 C175 C170 122.7(3) . . ?
C174 C175 H175 118.7 . . ?
C170 C175 H175 118.7 . . ?
C182 B3 C194 110.0(3) . . ?
C182 B3 C188 110.3(3) . . ?
C194 B3 C188 107.7(2) . . ?
C182 B3 C176 106.1(2) . . ?
C194 B3 C176 112.8(3) . . ?
C188 B3 C176 109.9(2) . . ?
C177 C176 C181 114.3(3) . . ?
C177 C176 B3 125.9(3) . . ?
C181 C176 B3 119.8(3) . . ?
C176 C177 C178 123.1(3) . . ?
C176 C177 H177 118.4 . . ?
C178 C177 H177 118.4 . . ?
C179 C178 C177 120.4(3) . . ?
C179 C178 H178 119.8 . . ?
C177 C178 H178 119.8 . . ?
C180 C179 C178 118.4(3) . . ?
C180 C179 H179 120.8 . . ?
C178 C179 H179 120.8 . . ?
C179 C180 C181 120.2(3) . . ?
C179 C180 H180 119.9 . . ?
C181 C180 H180 119.9 . . ?
C180 C181 C176 123.4(3) . . ?
C180 C181 H181 118.3 . . ?
C176 C181 H181 118.3 . . ?
C183 C182 C187 115.6(4) . . ?
C183 C182 B3 120.3(4) . . ?
C187 C182 B3 124.0(3) . . ?
C182 C183 C184 121.5(6) . . ?
C182 C183 H183 119.3 . . ?
C184 C183 H183 119.3 . . ?
C185 C184 C183 120.4(6) . . ?
C185 C184 H184 119.8 . . ?
C183 C184 H184 119.8 . . ?
C184 C185 C186 119.8(6) . . ?
C184 C185 H185 120.1 . . ?
C186 C185 H185 120.1 . . ?
C185 C186 C187 119.8(7) . . ?
C185 C186 H186 120.1 . . ?
C187 C186 H186 120.1 . . ?
C186 C187 C182 122.8(6) . . ?
C186 C187 H187 118.6 . . ?
C182 C187 H187 118.6 . . ?
C193 C188 C189 113.2(3) . . ?
C193 C188 B3 122.3(3) . . ?
C189 C188 B3 124.4(3) . . ?
C190 C189 C188 123.4(3) . . ?
C190 C189 H189 118.3 . . ?
C188 C189 H189 118.3 . . ?
C191 C190 C189 120.4(4) . . ?
C191 C190 H190 119.8 . . ?
C189 C190 H190 119.8 . . ?
C192 C191 C190 118.5(3) . . ?
C192 C191 H191 120.7 . . ?
C190 C191 H191 120.7 . . ?
C191 C192 C193 120.5(3) . . ?
C191 C192 H192 119.8 . . ?
C193 C192 H192 119.8 . . ?
C192 C193 C188 123.9(3) . . ?
C192 C193 H193 118 . . ?
C188 C193 H193 118 . . ?
C195 C194 C199 114.6(3) . . ?
C195 C194 B3 121.2(3) . . ?
C199 C194 B3 123.9(3) . . ?
C196 C195 C194 123.4(3) . . ?
C196 C195 H195 118.3 . . ?
C194 C195 H195 118.3 . . ?
C195 C196 C197 120.1(3) . . ?
C195 C196 H196 119.9 . . ?
C197 C196 H196 119.9 . . ?
C198 C197 C196 118.5(3) . . ?
C198 C197 H197 120.8 . . ?
C196 C197 H197 120.8 . . ?
C197 C198 C199 120.6(3) . . ?
C197 C198 H198 119.7 . . ?
C199 C198 H198 119.7 . . ?
C198 C199 C194 122.9(3) . . ?
C198 C199 H199 118.6 . . ?
C194 C199 H199 118.6 . . ?
C206 B4 C200 104.3(3) . . ?
C206 B4 C218 112.7(3) . . ?
C200 B4 C218 111.9(3) . . ?
C206 B4 C212 111.8(3) . . ?
C200 B4 C212 114.8(3) . . ?
C218 B4 C212 101.7(2) . . ?
C205 C200 C201 114.8(3) . . ?
C205 C200 B4 123.4(3) . . ?
C201 C200 B4 121.5(3) . . ?
C202 C201 C200 123.3(3) . . ?
C202 C201 H201 118.4 . . ?
C200 C201 H201 118.4 . . ?
C203 C202 C201 119.5(4) . . ?
C203 C202 H202 120.3 . . ?
C201 C202 H202 120.3 . . ?
C204 C203 C202 119.2(4) . . ?
C204 C203 H203 120.4 . . ?
C202 C203 H203 120.4 . . ?
C203 C204 C205 120.8(4) . . ?
C203 C204 H204 119.6 . . ?
C205 C204 H204 119.6 . . ?
C200 C205 C204 122.4(4) . . ?
C200 C205 H205 118.8 . . ?
C204 C205 H205 118.8 . . ?
C207 C206 C211 114.4(5) . . ?
C207 C206 B4 126.5(4) . . ?
C211 C206 B4 118.8(4) . . ?
C206 C207 C208 125.2(7) . . ?
C206 C207 H207 117.4 . . ?
C208 C207 H207 117.4 . . ?
C209 C208 C207 117.5(8) . . ?
C209 C208 H208 121.2 . . ?
C207 C208 H208 121.2 . . ?
C208 C209 C210 120.6(7) . . ?
C208 C209 H209 119.7 . . ?
C210 C209 H209 119.7 . . ?
C209 C210 C211 120.0(8) . . ?
C209 C210 H210 120 . . ?
C211 C210 H210 120 . . ?
C210 C211 C206 122.2(7) . . ?
C210 C211 H211 118.9 . . ?
C206 C211 H211 118.9 . . ?
C217 C212 C213 115.6(3) . . ?
C217 C212 B4 124.0(3) . . ?
C213 C212 B4 119.7(3) . . ?
C212 C213 C214 122.4(4) . . ?
C212 C213 H213 118.8 . . ?
C214 C213 H213 118.8 . . ?
C215 C214 C213 120.1(4) . . ?
C215 C214 H214 119.9 . . ?
C213 C214 H214 119.9 . . ?
C216 C215 C214 118.8(4) . . ?
C216 C215 H215 120.6 . . ?
C214 C215 H215 120.6 . . ?
C215 C216 C217 120.2(4) . . ?
C215 C216 H216 119.9 . . ?
C217 C216 H216 119.9 . . ?
C212 C217 C216 122.9(4) . . ?
C212 C217 H217 118.6 . . ?
C216 C217 H217 118.6 . . ?
C223 C218 C219 114.8(4) . . ?
C223 C218 B4 123.2(3) . . ?
C219 C218 B4 121.4(4) . . ?
C220 C219 C218 122.4(5) . . ?
C220 C219 H219 118.8 . . ?
C218 C219 H219 118.8 . . ?
C221 C220 C219 120.2(5) . . ?
C221 C220 H220 119.9 . . ?
C219 C220 H220 119.9 . . ?
C220 C221 C222 120.2(5) . . ?
C220 C221 H221 119.9 . . ?
C222 C221 H221 119.9 . . ?
C221 C222 C223 119.3(5) . . ?
C221 C222 H222 120.4 . . ?
C223 C222 H222 120.4 . . ?
C218 C223 C222 123.1(4) . . ?
C218 C223 H223 118.4 . . ?
C222 C223 H223 118.4 . . ?
C230 B5 C242 110.8(9) . . ?
C230 B5 C224 104.3(9) . . ?
C242 B5 C224 115.0(9) . . ?
C230 B5 C236 112.9(10) . . ?
C242 B5 C236 104.9(10) . . ?
C224 B5 C236 109.1(9) . . ?
C229 C224 C225 113.9(10) . . ?
C229 C224 B5 120.5(9) . . ?
C225 C224 B5 124.9(10) . . ?
C226 C225 C224 121.7(12) . . ?
C226 C225 H225 119.2 . . ?
C224 C225 H225 119.2 . . ?
C227 C226 C225 123.1(12) . . ?
C227 C226 H226 118.4 . . ?
C225 C226 H226 118.4 . . ?
C226 C227 C228 116.5(12) . . ?
C226 C227 H227 121.7 . . ?
C228 C227 H227 121.7 . . ?
C227 C228 C229 119.5(12) . . ?
C227 C228 H228 120.2 . . ?
C229 C228 H228 120.2 . . ?
C224 C229 C228 125.1(11) . . ?
C224 C229 H229 117.5 . . ?
C228 C229 H229 117.5 . . ?
C235 C230 C231 113.9(10) . . ?
C235 C230 B5 125.2(10) . . ?
C231 C230 B5 120.8(10) . . ?
C232 C231 C230 121.5(12) . . ?
C232 C231 H231 119.2 . . ?
C230 C231 H231 119.2 . . ?
C233 C232 C231 121.9(12) . . ?
C233 C232 H232 119.1 . . ?
C231 C232 H232 119.1 . . ?
C232 C233 C234 118.9(12) . . ?
C232 C233 H233 120.5 . . ?
C234 C233 H233 120.5 . . ?
C233 C234 C235 118.6(13) . . ?
C233 C234 H234 120.7 . . ?
C235 C234 H234 120.7 . . ?
C234 C235 C230 125.0(13) . . ?
C234 C235 H235 117.5 . . ?
C230 C235 H235 117.5 . . ?
C241 C236 C237 113.3(13) . . ?
C241 C236 B5 124.7(13) . . ?
C237 C236 B5 121.8(12) . . ?
C238 C237 C236 125.4(15) . . ?
C238 C237 H237 117.3 . . ?
C236 C237 H237 117.3 . . ?
C239 C238 C237 118.7(16) . . ?
C239 C238 H238 120.6 . . ?
C237 C238 H238 120.6 . . ?
C238 C239 C240 117.7(15) . . ?
C238 C239 H239 121.2 . . ?
C240 C239 H239 121.2 . . ?
C239 C240 C241 122.3(17) . . ?
C239 C240 H240 118.9 . . ?
C241 C240 H240 118.9 . . ?
C236 C241 C240 122.5(17) . . ?
C236 C241 H241 118.8 . . ?
C240 C241 H241 118.8 . . ?
C247 C242 C243 114.5(11) . . ?
C247 C242 B5 125.2(11) . . ?
C243 C242 B5 120.3(9) . . ?
C244 C243 C242 122.6(12) . . ?
C244 C243 H243 118.7 . . ?
C242 C243 H243 118.7 . . ?
C245 C244 C243 120.5(13) . . ?
C245 C244 H244 119.7 . . ?
C243 C244 H244 119.7 . . ?
C246 C245 C244 119.9(13) . . ?
C246 C245 H245 120 . . ?
C244 C245 H245 120 . . ?
C245 C246 C247 119.5(14) . . ?
C245 C246 H246 120.2 . . ?
C247 C246 H246 120.2 . . ?
C242 C247 C246 122.7(14) . . ?
C242 C247 H247 118.6 . . ?
C246 C247 H247 118.6 . . ?
O5 Mn1 O1 90.78(9) . . ?
O5 Mn1 O2 88.28(10) . . ?
O1 Mn1 O2 72.61(7) . . ?
O5 Mn1 N2 85.84(10) . . ?
O1 Mn1 N2 153.60(8) . . ?
O2 Mn1 N2 81.12(8) . . ?
O5 Mn1 N3 174.47(10) . . ?
O1 Mn1 N3 83.90(8) . . ?
O2 Mn1 N3 88.70(9) . . ?
N2 Mn1 N3 98.27(9) . . ?
O5 Mn1 N1 76.07(9) . . ?
O1 Mn1 N1 80.69(8) . . ?
O2 Mn1 N1 148.81(8) . . ?
N2 Mn1 N1 123.48(9) . . ?
N3 Mn1 N1 104.42(9) . . ?
O5 Mn1 N4 114.18(9) . . ?
O1 Mn1 N4 132.68(8) . . ?
O2 Mn1 N4 142.47(8) . . ?
N2 Mn1 N4 71.59(8) . . ?
N3 Mn1 N4 70.82(8) . . ?
N1 Mn1 N4 68.51(8) . . ?
O4 Mn2 O3 72.96(7) . . ?
O4 Mn2 N5 83.93(8) . . ?
O3 Mn2 N5 154.72(8) . . ?
O4 Mn2 O6 80.77(9) . . ?
O3 Mn2 O6 83.47(8) . . ?
N5 Mn2 O6 82.85(8) . . ?
O4 Mn2 N6 150.73(8) . . ?
O3 Mn2 N6 82.35(8) . . ?
N5 Mn2 N6 116.21(8) . . ?
O6 Mn2 N6 81.04(9) . . ?
O4 Mn2 N7 87.12(9) . . ?
O3 Mn2 N7 84.71(8) . . ?
N5 Mn2 N7 104.57(8) . . ?
O6 Mn2 N7 165.10(10) . . ?
N6 Mn2 N7 106.32(9) . . ?
O4 Mn2 N8 139.49(8) . . ?
O3 Mn2 N8 133.51(8) . . ?
N5 Mn2 N8 71.38(8) . . ?
O6 Mn2 N8 125.39(9) . . ?
N6 Mn2 N8 69.60(9) . . ?
N7 Mn2 N8 69.50(9) . . ?
O8 Mn3 O7 71.65(7) . . ?
O8 Mn3 O11 83.8(5) . . ?
O7 Mn3 O11 85.8(4) . . ?
O8 Mn3 O31 86.1(6) . . ?
O7 Mn3 O31 88.8(4) . . ?
O8 Mn3 N12 94.21(8) . . ?
O7 Mn3 N12 87.91(8) . . ?
O11 Mn3 N12 173.7(4) . . ?
O31 Mn3 N12 176.4(4) . . ?
O8 Mn3 N11 80.76(8) . . ?
O7 Mn3 N11 149.68(8) . . ?
O11 Mn3 N11 78.8(4) . . ?
O31 Mn3 N11 76.8(4) . . ?
N12 Mn3 N11 106.79(10) . . ?
O8 Mn3 N13 151.32(8) . . ?
O7 Mn3 N13 83.83(8) . . ?
O11 Mn3 N13 79.7(5) . . ?
O31 Mn3 N13 78.6(6) . . ?
N12 Mn3 N13 99.66(9) . . ?
N11 Mn3 N13 118.27(10) . . ?
O8 Mn3 N14 139.78(8) . . ?
O7 Mn3 N14 140.06(8) . . ?
O11 Mn3 N14 115.8(4) . . ?
O31 Mn3 N14 112.4(5) . . ?
N12 Mn3 N14 69.48(8) . . ?
N11 Mn3 N14 70.17(9) . . ?
N13 Mn3 N14 68.89(9) . . ?
O10 Mn4 O12 90.62(9) . . ?
O10 Mn4 O9 71.24(7) . . ?
O12 Mn4 O9 93.98(8) . . ?
O10 Mn4 N16 94.22(8) . . ?
O12 Mn4 N16 173.29(9) . . ?
O9 Mn4 N16 91.99(8) . . ?
O10 Mn4 N15 149.49(8) . . ?
O12 Mn4 N15 78.97(9) . . ?
O9 Mn4 N15 80.88(8) . . ?
N16 Mn4 N15 98.97(8) . . ?
O10 Mn4 N17 80.10(8) . . ?
O12 Mn4 N17 75.05(9) . . ?
O9 Mn4 N17 149.24(8) . . ?
N16 Mn4 N17 101.18(9) . . ?
N15 Mn4 N17 123.45(9) . . ?
O10 Mn4 N18 139.68(8) . . ?
O12 Mn4 N18 103.10(9) . . ?
O9 Mn4 N18 143.05(8) . . ?
N16 Mn4 N18 70.22(8) . . ?
N15 Mn4 N18 70.82(8) . . ?
N17 Mn4 N18 67.63(8) . . ?
C23 N1 C19 117.7(3) . . ?
C23 N1 Mn1 115.97(18) . . ?
C19 N1 Mn1 124.5(2) . . ?
C29 N2 C25 118.2(3) . . ?
C29 N2 Mn1 118.97(19) . . ?
C25 N2 Mn1 122.4(2) . . ?
C35 N3 C31 118.7(3) . . ?
C35 N3 Mn1 116.73(19) . . ?
C31 N3 Mn1 124.4(2) . . ?
C24 N4 C36 110.7(2) . . ?
C24 N4 C30 110.6(2) . . ?
C36 N4 C30 110.6(2) . . ?
C24 N4 Mn1 107.66(16) . . ?
C36 N4 Mn1 106.26(16) . . ?
C30 N4 Mn1 110.88(17) . . ?
C37 N5 C41 118.0(2) . . ?
C37 N5 Mn2 122.82(19) . . ?
C41 N5 Mn2 119.00(19) . . ?
C43 N6 C47 117.7(3) . . ?
C43 N6 Mn2 124.0(2) . . ?
C47 N6 Mn2 117.39(19) . . ?
C53 N7 C49 118.3(3) . . ?
C53 N7 Mn2 117.4(2) . . ?
C49 N7 Mn2 124.0(2) . . ?
C48 N8 C42 111.8(2) . . ?
C48 N8 C54 110.4(3) . . ?
C42 N8 C54 110.6(2) . . ?
C48 N8 Mn2 107.38(18) . . ?
C42 N8 Mn2 108.09(18) . . ?
C54 N8 Mn2 108.37(18) . . ?
C83 N11 C79 117.7(3) . . ?
C83 N11 Mn3 120.0(2) . . ?
C79 N11 Mn3 122.4(2) . . ?
C85 N12 C89 118.6(3) . . ?
C85 N12 Mn3 121.8(2) . . ?
C89 N12 Mn3 119.18(19) . . ?
C91 N13 C95 117.6(3) . . ?
C91 N13 Mn3 124.6(2) . . ?
C95 N13 Mn3 115.5(2) . . ?
C84 N14 C90 110.6(2) . . ?
C84 N14 C96 111.8(2) . . ?
C90 N14 C96 110.9(2) . . ?
C84 N14 Mn3 109.27(18) . . ?
C90 N14 Mn3 109.31(17) . . ?
C96 N14 Mn3 104.70(18) . . ?
C101 N15 C97 117.7(3) . . ?
C101 N15 Mn4 120.3(2) . . ?
C97 N15 Mn4 121.20(19) . . ?
C103 N16 C107 118.2(3) . . ?
C103 N16 Mn4 123.7(2) . . ?
C107 N16 Mn4 117.99(18) . . ?
C113 N17 C109 118.1(3) . . ?
C113 N17 Mn4 114.7(2) . . ?
C109 N17 Mn4 124.2(2) . . ?
C108 N18 C114 111.8(2) . . ?
C108 N18 C102 110.1(2) . . ?
C114 N18 C102 111.0(2) . . ?
C108 N18 Mn4 106.99(16) . . ?
C114 N18 Mn4 106.08(17) . . ?
C102 N18 Mn4 110.66(17) . . ?
C1 O1 Mn1 118.68(17) . . ?
C2 O2 Mn1 117.92(17) . . ?
C4 O3 Mn2 117.75(16) . . ?
C5 O4 Mn2 118.04(17) . . ?
C61 O7 Mn3 117.97(18) . . ?
C62 O8 Mn3 118.35(18) . . ?
C64 O9 Mn4 118.29(17) . . ?
C65 O10 Mn4 119.96(17) . . ?
C58 O5 Mn1 145.1(3) . . ?
C58 N9 C60 122.2(4) . . ?
C58 N9 C59 119.8(4) . . ?
C60 N9 C59 117.9(3) . . ?
O5 C58 N9 124.7(4) . . ?
O5 C58 H58 117.6 . . ?
N9 C58 H58 117.6 . . ?
N9 C59 H59A 109.5 . . ?
N9 C59 H59B 109.5 . . ?
H59A C59 H59B 109.5 . . ?
N9 C59 H59C 109.5 . . ?
H59A C59 H59C 109.5 . . ?
H59B C59 H59C 109.5 . . ?
N9 C60 H60A 109.5 . . ?
N9 C60 H60B 109.5 . . ?
H60A C60 H60B 109.5 . . ?
N9 C60 H60C 109.5 . . ?
H60A C60 H60C 109.5 . . ?
H60B C60 H60C 109.5 . . ?
C55 O6 Mn2 127.8(2) . . ?
C55 N10 C57 120.3(3) . . ?
C55 N10 C56 122.1(4) . . ?
C57 N10 C56 117.6(4) . . ?
O6 C55 N10 126.6(4) . . ?
O6 C55 H55 116.7 . . ?
N10 C55 H55 116.7 . . ?
N10 C56 H56A 109.5 . . ?
N10 C56 H56B 109.5 . . ?
H56A C56 H56B 109.5 . . ?
N10 C56 H56C 109.5 . . ?
H56A C56 H56C 109.5 . . ?
H56B C56 H56C 109.5 . . ?
N10 C57 H57A 109.5 . . ?
N10 C57 H57B 109.5 . . ?
H57A C57 H57B 109.5 . . ?
N10 C57 H57C 109.5 . . ?
H57A C57 H57C 109.5 . . ?
H57B C57 H57C 109.5 . . ?
C115 O11 Mn3 135.7(14) . . ?
C115 N19 C117 124.3(7) . . ?
C115 N19 C116 122.9(7) . . ?
C117 N19 C116 112.7(7) . . ?
O11 C115 N19 124.4(9) . . ?
O11 C115 H115 117.8 . . ?
N19 C115 H115 117.8 . . ?
N19 C116 H11C 109.5 . . ?
N19 C116 H11D 109.5 . . ?
H11C C116 H11D 109.5 . . ?
N19 C116 H11E 109.5 . . ?
H11C C116 H11E 109.5 . . ?
H11D C116 H11E 109.5 . . ?
N19 C117 H11F 109.5 . . ?
N19 C117 H11G 109.5 . . ?
H11F C117 H11G 109.5 . . ?
N19 C117 H11H 109.5 . . ?
H11F C117 H11H 109.5 . . ?
H11G C117 H11H 109.5 . . ?
C315 O31 Mn3 131.8(15) . . ?
C315 N39 C317 116.9(7) . . ?
C315 N39 C316 119.5(8) . . ?
C317 N39 C316 123.1(8) . . ?
O31 C315 N39 126.8(11) . . ?
O31 C315 H315 116.6 . . ?
N39 C315 H315 116.6 . . ?
N39 C316 H31A 109.5 . . ?
N39 C316 H31B 109.5 . . ?
H31A C316 H31B 109.5 . . ?
N39 C316 H31C 109.5 . . ?
H31A C316 H31C 109.5 . . ?
H31B C316 H31C 109.5 . . ?
N39 C317 H31D 109.5 . . ?
N39 C317 H31E 109.5 . . ?
H31D C317 H31E 109.5 . . ?
N39 C317 H31F 109.5 . . ?
H31D C317 H31F 109.5 . . ?
H31E C317 H31F 109.5 . . ?
C118 O12 Mn4 150.3(2) . . ?
C118 N20 C119 122.4(3) . . ?
C118 N20 C120 120.5(3) . . ?
C119 N20 C120 117.1(3) . . ?
O12 C118 N20 124.5(3) . . ?
O12 C118 H118 117.7 . . ?
N20 C118 H118 117.7 . . ?
N20 C119 H11I 109.5 . . ?
N20 C119 H11J 109.5 . . ?
H11I C119 H11J 109.5 . . ?
N20 C119 H11K 109.5 . . ?
H11I C119 H11K 109.5 . . ?
H11J C119 H11K 109.5 . . ?
N20 C120 H12A 109.5 . . ?
N20 C120 H12B 109.5 . . ?
H12A C120 H12B 109.5 . . ?
N20 C120 H12C 109.5 . . ?
H12A C120 H12C 109.5 . . ?
H12B C120 H12C 109.5 . . ?
C248 N23 C249 132.5(13) . . ?
C248 N23 C250 110.8(11) . . ?
C249 N23 C250 116.5(11) . . ?
O16 C248 N23 132.0(13) . . ?
O16 C248 H248 114 . . ?
N23 C248 H248 114 . . ?
N23 C249 H24C 109.5 . . ?
N23 C249 H24D 109.5 . . ?
H24C C249 H24D 109.5 . . ?
N23 C249 H24E 109.5 . . ?
H24C C249 H24E 109.5 . . ?
H24D C249 H24E 109.5 . . ?
N23 C250 H25A 109.5 . . ?
N23 C250 H25B 109.5 . . ?
H25A C250 H25B 109.5 . . ?
N23 C250 H25C 109.5 . . ?
H25A C250 H25C 109.5 . . ?
H25B C250 H25C 109.5 . . ?
C251 N24 C253 123.8(12) . . ?
C251 N24 C252 119.8(13) . . ?
C253 N24 C252 116.0(12) . . ?
O13 C251 N24 130.2(16) . . ?
O13 C251 H251 114.9 . . ?
N24 C251 H251 114.9 . . ?
N24 C252 H25D 109.5 . . ?
N24 C252 H25E 109.5 . . ?
H25D C252 H25E 109.5 . . ?
N24 C252 H25F 109.5 . . ?
H25D C252 H25F 109.5 . . ?
H25E C252 H25F 109.5 . . ?
N24 C253 H25G 109.5 . . ?
N24 C253 H25H 109.5 . . ?
H25G C253 H25H 109.5 . . ?
N24 C253 H25I 109.5 . . ?
H25G C253 H25I 109.5 . . ?
H25H C253 H25I 109.5 . . ?
C126 O14 C125 113.0(5) . . ?
C125 C124 H12J 109.5 . . ?
C125 C124 H12K 109.5 . . ?
H12J C124 H12K 109.5 . . ?
C125 C124 H12L 109.5 . . ?
H12J C124 H12L 109.5 . . ?
H12K C124 H12L 109.5 . . ?
O14 C125 C124 110.4(6) . . ?
O14 C125 H12M 109.6 . . ?
C124 C125 H12M 109.6 . . ?
O14 C125 H12N 109.6 . . ?
C124 C125 H12N 109.6 . . ?
H12M C125 H12N 108.1 . . ?
O14 C126 C127 108.6(6) . . ?
O14 C126 H12O 110 . . ?
C127 C126 H12O 110 . . ?
O14 C126 H12P 110 . . ?
C127 C126 H12P 110 . . ?
H12O C126 H12P 108.3 . . ?
C126 C127 H12Q 109.5 . . ?
C126 C127 H12R 109.5 . . ?
H12Q C127 H12R 109.5 . . ?
C126 C127 H12S 109.5 . . ?
H12Q C127 H12S 109.5 . . ?
H12R C127 H12S 109.5 . . ?

loop_
_geom_bond_atom_site_label_1
_geom_bond_atom_site_label_2
_geom_bond_distance
_geom_bond_site_symmetry_2
_geom_bond_publ_flag
C1 O1 1.254(3) . ?
C1 C6 1.404(4) . ?
C1 C2 1.540(4) . ?
C2 O2 1.262(3) . ?
C2 C3 1.395(4) . ?
C3 C4 1.403(3) . ?
C3 C13 1.481(3) . ?
C4 O3 1.256(3) . ?
C4 C5 1.540(4) . ?
C5 O4 1.257(3) . ?
C5 C6 1.394(4) . ?
C6 C7 1.484(4) . ?
C7 C8 1.389(4) . ?
C7 C12 1.396(4) . ?
C8 C9 1.401(4) . ?
C8 H8 0.95 . ?
C9 C10 1.370(5) . ?
C9 H9 0.95 . ?
C10 C11 1.376(5) . ?
C10 H10 0.95 . ?
C11 C12 1.393(4) . ?
C11 H11 0.95 . ?
C12 H12 0.95 . ?
C13 C18 1.392(4) . ?
C13 C14 1.394(4) . ?
C14 C15 1.386(4) . ?
C14 H14 0.95 . ?
C15 C16 1.385(5) . ?
C15 H15 0.95 . ?
C16 C17 1.378(5) . ?
C16 H16 0.95 . ?
C17 C18 1.390(4) . ?
C17 H17 0.95 . ?
C18 H18 0.95 . ?
C19 N1 1.343(4) . ?
C19 C20 1.385(5) . ?
C19 H19 0.95 . ?
C20 C21 1.382(5) . ?
C20 H20 0.95 . ?
C21 C22 1.380(4) . ?
C21 H21 0.95 . ?
C22 C23 1.384(4) . ?
C22 H22 0.95 . ?
C23 N1 1.343(4) . ?
C23 C24 1.510(4) . ?
C24 N4 1.465(3) . ?
C24 H24A 0.99 . ?
C24 H24B 0.99 . ?
C25 N2 1.343(4) . ?
C25 C26 1.379(4) . ?
C25 H25 0.95 . ?
C26 C27 1.373(5) . ?
C26 H26 0.95 . ?
C27 C28 1.370(5) . ?
C27 H27 0.95 . ?
C28 C29 1.391(4) . ?
C28 H28 0.95 . ?
C29 N2 1.331(4) . ?
C29 C30 1.498(4) . ?
C30 N4 1.474(3) . ?
C30 H30A 0.99 . ?
C30 H30B 0.99 . ?
C31 N3 1.345(4) . ?
C31 C32 1.362(5) . ?
C31 H31 0.95 . ?
C32 C33 1.364(6) . ?
C32 H32 0.95 . ?
C33 C34 1.396(5) . ?
C33 H33 0.95 . ?
C34 C35 1.382(4) . ?
C34 H34 0.95 . ?
C35 N3 1.335(4) . ?
C35 C36 1.507(4) . ?
C36 N4 1.472(4) . ?
C36 H36A 0.99 . ?
C36 H36B 0.99 . ?
C37 N5 1.339(4) . ?
C37 C38 1.379(4) . ?
C37 H37 0.95 . ?
C38 C39 1.385(5) . ?
C38 H38 0.95 . ?
C39 C40 1.378(4) . ?
C39 H39 0.95 . ?
C40 C41 1.387(4) . ?
C40 H40 0.95 . ?
C41 N5 1.341(4) . ?
C41 C42 1.503(4) . ?
C42 N8 1.468(4) . ?
C42 H42A 0.99 . ?
C42 H42B 0.99 . ?
C43 N6 1.341(4) . ?
C43 C44 1.385(5) . ?
C43 H43 0.95 . ?
C44 C45 1.385(6) . ?
C44 H44 0.95 . ?
C45 C46 1.369(6) . ?
C45 H45 0.95 . ?
C46 C47 1.384(4) . ?
C46 H46 0.95 . ?
C47 N6 1.347(4) . ?
C47 C48 1.504(4) . ?
C48 N8 1.455(4) . ?
C48 H48A 0.99 . ?
C48 H48B 0.99 . ?
C49 N7 1.348(4) . ?
C49 C50 1.375(5) . ?
C49 H49 0.95 . ?
C50 C51 1.365(7) . ?
C50 H50 0.95 . ?
C51 C52 1.382(7) . ?
C51 H51 0.95 . ?
C52 C53 1.403(5) . ?
C52 H52 0.95 . ?
C53 N7 1.330(5) . ?
C53 C54 1.501(5) . ?
C54 N8 1.469(4) . ?
C54 H54A 0.99 . ?
C54 H54B 0.99 . ?
C61 O7 1.263(3) . ?
C61 C66 1.401(4) . ?
C61 C62 1.536(4) . ?
C62 O8 1.253(3) . ?
C62 C63 1.411(4) . ?
C63 C64 1.407(4) . ?
C63 C67 1.486(4) . ?
C64 O9 1.263(3) . ?
C64 C65 1.529(4) . ?
C65 O10 1.254(3) . ?
C65 C66 1.406(4) . ?
C67 C72 1.392(4) . ?
C67 C68 1.394(4) . ?
C68 C69 1.387(4) . ?
C68 H68 0.95 . ?
C69 C70 1.379(5) . ?
C69 H69 0.95 . ?
C70 C71 1.382(5) . ?
C70 H70 0.95 . ?
C71 C72 1.393(4) . ?
C71 H71 0.95 . ?
C72 H72 0.95 . ?
C73 C74 1.39 . ?
C73 C78 1.39 . ?
C73 C66 1.496(6) . ?
C74 C75 1.39 . ?
C74 H74 0.95 . ?
C75 C76 1.39 . ?
C75 H75 0.95 . ?
C76 C77 1.39 . ?
C76 H76 0.95 . ?
C77 C78 1.39 . ?
C77 H77 0.95 . ?
C78 H78 0.95 . ?
C66 C273 1.504(6) . ?
C273 C274 1.39 . ?
C273 C278 1.39 . ?
C274 C275 1.39 . ?
C274 H274 0.95 . ?
C275 C276 1.39 . ?
C275 H275 0.95 . ?
C276 C277 1.39 . ?
C276 H276 0.95 . ?
C277 C278 1.39 . ?
C277 H277 0.95 . ?
C278 H278 0.95 . ?
C79 N11 1.339(4) . ?
C79 C80 1.382(5) . ?
C79 H79 0.95 . ?
C80 C81 1.382(5) . ?
C80 H80 0.95 . ?
C81 C82 1.363(5) . ?
C81 H81 0.95 . ?
C82 C83 1.382(5) . ?
C82 H82 0.95 . ?
C83 N11 1.329(4) . ?
C83 C84 1.516(4) . ?
C84 N14 1.460(4) . ?
C84 H84A 0.99 . ?
C84 H84B 0.99 . ?
C85 N12 1.329(4) . ?
C85 C86 1.380(5) . ?
C85 H85 0.95 . ?
C86 C87 1.381(5) . ?
C86 H86 0.95 . ?
C87 C88 1.375(5) . ?
C87 H87 0.95 . ?
C88 C89 1.391(4) . ?
C88 H88 0.95 . ?
C89 N12 1.335(4) . ?
C89 C90 1.509(4) . ?
C90 N14 1.463(4) . ?
C90 H90A 0.99 . ?
C90 H90B 0.99 . ?
C91 N13 1.334(4) . ?
C91 C92 1.374(5) . ?
C91 H91 0.95 . ?
C92 C93 1.373(6) . ?
C92 H92 0.95 . ?
C93 C94 1.365(6) . ?
C93 H93 0.95 . ?
C94 C95 1.381(5) . ?
C94 H94 0.95 . ?
C95 N13 1.347(4) . ?
C95 C96 1.510(5) . ?
C96 N14 1.475(4) . ?
C96 H96A 0.99 . ?
C96 H96B 0.99 . ?
C97 N15 1.348(4) . ?
C97 C98 1.368(4) . ?
C97 H97 0.95 . ?
C98 C99 1.376(5) . ?
C98 H98 0.95 . ?
C99 C100 1.378(6) . ?
C99 H99 0.95 . ?
C100 C101 1.381(5) . ?
C100 H100 0.95 . ?
C101 N15 1.333(4) . ?
C101 C102 1.504(5) . ?
C102 N18 1.471(4) . ?
C102 H10A 0.99 . ?
C102 H10B 0.99 . ?
C103 N16 1.336(4) . ?
C103 C104 1.380(4) . ?
C103 H103 0.95 . ?
C104 C105 1.374(5) . ?
C104 H104 0.95 . ?
C105 C106 1.387(5) . ?
C105 H105 0.95 . ?
C106 C107 1.382(4) . ?
C106 H106 0.95 . ?
C107 N16 1.348(4) . ?
C107 C108 1.504(4) . ?
C108 N18 1.466(4) . ?
C108 H10C 0.99 . ?
C108 H10D 0.99 . ?
C109 N17 1.341(4) . ?
C109 C110 1.379(5) . ?
C109 H109 0.95 . ?
C110 C111 1.369(6) . ?
C110 H110 0.95 . ?
C111 C112 1.375(6) . ?
C111 H111 0.95 . ?
C112 C113 1.388(4) . ?
C112 H112 0.95 . ?
C113 N17 1.340(4) . ?
C113 C114 1.508(5) . ?
C114 N18 1.467(4) . ?
C114 H11A 0.99 . ?
C114 H11B 0.99 . ?
B1 C128 1.641(6) . ?
B1 C146 1.649(6) . ?
B1 C134 1.655(6) . ?
B1 C140 1.660(6) . ?
C128 C133 1.376(7) . ?
C128 C129 1.411(6) . ?
C129 C130 1.385(6) . ?
C129 H129 0.95 . ?
C130 C131 1.394(7) . ?
C130 H130 0.95 . ?
C131 C132 1.357(8) . ?
C131 H131 0.95 . ?
C132 C133 1.407(7) . ?
C132 H132 0.95 . ?
C133 H133 0.95 . ?
C134 C135 1.387(7) . ?
C134 C139 1.392(7) . ?
C135 C136 1.405(7) . ?
C135 H135 0.95 . ?
C136 C137 1.368(8) . ?
C136 H136 0.95 . ?
C137 C138 1.385(8) . ?
C137 H137 0.95 . ?
C138 C139 1.403(7) . ?
C138 H138 0.95 . ?
C139 H139 0.95 . ?
C140 C141 1.394(6) . ?
C140 C145 1.396(6) . ?
C141 C142 1.395(6) . ?
C141 H141 0.95 . ?
C142 C143 1.369(7) . ?
C142 H142 0.95 . ?
C143 C144 1.376(7) . ?
C143 H143 0.95 . ?
C144 C145 1.397(6) . ?
C144 H144 0.95 . ?
C145 H145 0.95 . ?
C146 C147 1.402(6) . ?
C146 C151 1.405(6) . ?
C147 C148 1.392(6) . ?
C147 H147 0.95 . ?
C148 C149 1.371(7) . ?
C148 H148 0.95 . ?
C149 C150 1.381(7) . ?
C149 H149 0.95 . ?
C150 C151 1.400(7) . ?
C150 H150 0.95 . ?
C151 H151 0.95 . ?
B2 C170 1.640(4) . ?
B2 C152 1.644(4) . ?
B2 C158 1.649(4) . ?
B2 C164 1.650(4) . ?
C152 C157 1.395(4) . ?
C152 C153 1.402(4) . ?
C153 C154 1.386(4) . ?
C153 H153 0.95 . ?
C154 C155 1.380(5) . ?
C154 H154 0.95 . ?
C155 C156 1.384(5) . ?
C155 H155 0.95 . ?
C156 C157 1.398(4) . ?
C156 H156 0.95 . ?
C157 H157 0.95 . ?
C158 C159 1.390(4) . ?
C158 C163 1.410(4) . ?
C159 C160 1.388(4) . ?
C159 H159 0.95 . ?
C160 C161 1.375(5) . ?
C160 H160 0.95 . ?
C161 C162 1.378(5) . ?
C161 H161 0.95 . ?
C162 C163 1.385(4) . ?
C162 H162 0.95 . ?
C163 H163 0.95 . ?
C164 C165 1.389(4) . ?
C164 C169 1.405(4) . ?
C165 C166 1.403(4) . ?
C165 H165 0.95 . ?
C166 C167 1.373(4) . ?
C166 H166 0.95 . ?
C167 C168 1.380(5) . ?
C167 H167 0.95 . ?
C168 C169 1.391(4) . ?
C168 H168 0.95 . ?
C169 H169 0.95 . ?
C170 C175 1.399(4) . ?
C170 C171 1.407(4) . ?
C171 C172 1.390(4) . ?
C171 H171 0.95 . ?
C172 C173 1.384(4) . ?
C172 H172 0.95 . ?
C173 C174 1.382(4) . ?
C173 H173 0.95 . ?
C174 C175 1.398(4) . ?
C174 H174 0.95 . ?
C175 H175 0.95 . ?
B3 C182 1.642(5) . ?
B3 C194 1.643(5) . ?
B3 C188 1.651(4) . ?
B3 C176 1.653(4) . ?
C176 C177 1.394(4) . ?
C176 C181 1.410(4) . ?
C177 C178 1.396(4) . ?
C177 H177 0.95 . ?
C178 C179 1.384(5) . ?
C178 H178 0.95 . ?
C179 C180 1.383(5) . ?
C179 H179 0.95 . ?
C180 C181 1.387(4) . ?
C180 H180 0.95 . ?
C181 H181 0.95 . ?
C182 C183 1.387(5) . ?
C182 C187 1.398(6) . ?
C183 C184 1.412(7) . ?
C183 H183 0.95 . ?
C184 C185 1.361(9) . ?
C184 H184 0.95 . ?
C185 C186 1.362(9) . ?
C185 H185 0.95 . ?
C186 C187 1.388(6) . ?
C186 H186 0.95 . ?
C187 H187 0.95 . ?
C188 C193 1.394(4) . ?
C188 C189 1.402(5) . ?
C189 C190 1.391(5) . ?
C189 H189 0.95 . ?
C190 C191 1.372(5) . ?
C190 H190 0.95 . ?
C191 C192 1.359(5) . ?
C191 H191 0.95 . ?
C192 C193 1.391(4) . ?
C192 H192 0.95 . ?
C193 H193 0.95 . ?
C194 C195 1.399(5) . ?
C194 C199 1.402(4) . ?
C195 C196 1.381(5) . ?
C195 H195 0.95 . ?
C196 C197 1.386(5) . ?
C196 H196 0.95 . ?
C197 C198 1.381(5) . ?
C197 H197 0.95 . ?
C198 C199 1.382(5) . ?
C198 H198 0.95 . ?
C199 H199 0.95 . ?
B4 C206 1.615(5) . ?
B4 C200 1.635(5) . ?
B4 C218 1.654(5) . ?
B4 C212 1.659(5) . ?
C200 C205 1.388(5) . ?
C200 C201 1.402(5) . ?
C201 C202 1.385(5) . ?
C201 H201 0.95 . ?
C202 C203 1.381(6) . ?
C202 H202 0.95 . ?
C203 C204 1.360(6) . ?
C203 H203 0.95 . ?
C204 C205 1.393(5) . ?
C204 H204 0.95 . ?
C205 H205 0.95 . ?
C206 C207 1.372(6) . ?
C206 C211 1.406(7) . ?
C207 C208 1.397(8) . ?
C207 H207 0.95 . ?
C208 C209 1.362(10) . ?
C208 H208 0.95 . ?
C209 C210 1.380(10) . ?
C209 H209 0.95 . ?
C210 C211 1.382(7) . ?
C210 H210 0.95 . ?
C211 H211 0.95 . ?
C212 C217 1.388(5) . ?
C212 C213 1.388(5) . ?
C213 C214 1.401(5) . ?
C213 H213 0.95 . ?
C214 C215 1.382(6) . ?
C214 H214 0.95 . ?
C215 C216 1.373(6) . ?
C215 H215 0.95 . ?
C216 C217 1.392(5) . ?
C216 H216 0.95 . ?
C217 H217 0.95 . ?
C218 C223 1.385(6) . ?
C218 C219 1.406(5) . ?
C219 C220 1.392(6) . ?
C219 H219 0.95 . ?
C220 C221 1.358(8) . ?
C220 H220 0.95 . ?
C221 C222 1.364(7) . ?
C221 H221 0.95 . ?
C222 C223 1.403(5) . ?
C222 H222 0.95 . ?
C223 H223 0.95 . ?
B5 C230 1.634(11) . ?
B5 C242 1.647(11) . ?
B5 C224 1.652(12) . ?
B5 C236 1.657(12) . ?
C224 C229 1.380(12) . ?
C224 C225 1.399(12) . ?
C225 C226 1.381(13) . ?
C225 H225 0.95 . ?
C226 C227 1.377(13) . ?
C226 H226 0.95 . ?
C227 C228 1.385(13) . ?
C227 H227 0.95 . ?
C228 C229 1.391(13) . ?
C228 H228 0.95 . ?
C229 H229 0.95 . ?
C230 C235 1.392(13) . ?
C230 C231 1.405(13) . ?
C231 C232 1.391(12) . ?
C231 H231 0.95 . ?
C232 C233 1.361(13) . ?
C232 H232 0.95 . ?
C233 C234 1.375(14) . ?
C233 H233 0.95 . ?
C234 C235 1.386(13) . ?
C234 H234 0.95 . ?
C235 H235 0.95 . ?
C236 C241 1.385(13) . ?
C236 C237 1.399(13) . ?
C237 C238 1.397(13) . ?
C237 H237 0.95 . ?
C238 C239 1.376(14) . ?
C238 H238 0.95 . ?
C239 C240 1.378(14) . ?
C239 H239 0.95 . ?
C240 C241 1.390(14) . ?
C240 H240 0.95 . ?
C241 H241 0.95 . ?
C242 C247 1.398(13) . ?
C242 C243 1.418(13) . ?
C243 C244 1.387(13) . ?
C243 H243 0.95 . ?
C244 C245 1.369(13) . ?
C244 H244 0.95 . ?
C245 C246 1.363(14) . ?
C245 H245 0.95 . ?
C246 C247 1.420(13) . ?
C246 H246 0.95 . ?
C247 H247 0.95 . ?
Mn1 O5 2.166(3) . ?
Mn1 O1 2.2006(19) . ?
Mn1 O2 2.221(2) . ?
Mn1 N2 2.308(2) . ?
Mn1 N3 2.316(3) . ?
Mn1 N1 2.367(2) . ?
Mn1 N4 2.389(2) . ?
Mn2 O4 2.192(2) . ?
Mn2 O3 2.2001(19) . ?
Mn2 N5 2.283(2) . ?
Mn2 O6 2.286(2) . ?
Mn2 N6 2.313(2) . ?
Mn2 N7 2.349(3) . ?
Mn2 N8 2.397(2) . ?
Mn3 O8 2.2165(19) . ?
Mn3 O7 2.231(2) . ?
Mn3 O11 2.254(15) . ?
Mn3 O31 2.293(18) . ?
Mn3 N12 2.303(2) . ?
Mn3 N11 2.312(3) . ?
Mn3 N13 2.327(3) . ?
Mn3 N14 2.420(2) . ?
Mn4 O10 2.199(2) . ?
Mn4 O12 2.242(2) . ?
Mn4 O9 2.242(2) . ?
Mn4 N16 2.300(2) . ?
Mn4 N15 2.301(2) . ?
Mn4 N17 2.367(2) . ?
Mn4 N18 2.422(2) . ?
O5 C58 1.178(5) . ?
N9 C58 1.331(5) . ?
N9 C60 1.400(5) . ?
N9 C59 1.423(5) . ?
C58 H58 0.95 . ?
C59 H59A 0.98 . ?
C59 H59B 0.98 . ?
C59 H59C 0.98 . ?
C60 H60A 0.98 . ?
C60 H60B 0.98 . ?
C60 H60C 0.98 . ?
O6 C55 1.217(4) . ?
N10 C55 1.318(5) . ?
N10 C57 1.444(5) . ?
N10 C56 1.456(5) . ?
C55 H55 0.95 . ?
C56 H56A 0.98 . ?
C56 H56B 0.98 . ?
C56 H56C 0.98 . ?
C57 H57A 0.98 . ?
C57 H57B 0.98 . ?
C57 H57C 0.98 . ?
O11 C115 1.232(9) . ?
N19 C115 1.309(7) . ?
N19 C117 1.396(9) . ?
N19 C116 1.465(9) . ?
C115 H115 0.95 . ?
C116 H11C 0.98 . ?
C116 H11D 0.98 . ?
C116 H11E 0.98 . ?
C117 H11F 0.98 . ?
C117 H11G 0.98 . ?
C117 H11H 0.98 . ?
O31 C315 1.238(11) . ?
N39 C315 1.303(8) . ?
N39 C317 1.443(10) . ?
N39 C316 1.460(10) . ?
C315 H315 0.95 . ?
C316 H31A 0.98 . ?
C316 H31B 0.98 . ?
C316 H31C 0.98 . ?
C317 H31D 0.98 . ?
C317 H31E 0.98 . ?
C317 H31F 0.98 . ?
O12 C118 1.221(4) . ?
N20 C118 1.323(4) . ?
N20 C119 1.449(4) . ?
N20 C120 1.458(5) . ?
C118 H118 0.95 . ?
C119 H11I 0.98 . ?
C119 H11J 0.98 . ?
C119 H11K 0.98 . ?
C120 H12A 0.98 . ?
C120 H12B 0.98 . ?
C120 H12C 0.98 . ?
O16 C248 1.222(10) . ?
N23 C248 1.350(11) . ?
N23 C249 1.389(11) . ?
N23 C250 1.481(12) . ?
C248 H248 0.95 . ?
C249 H24C 0.98 . ?
C249 H24D 0.98 . ?
C249 H24E 0.98 . ?
C250 H25A 0.98 . ?
C250 H25B 0.98 . ?
C250 H25C 0.98 . ?
O13 C251 1.198(12) . ?
N24 C251 1.340(12) . ?
N24 C253 1.399(12) . ?
N24 C252 1.421(12) . ?
C251 H251 0.95 . ?
C252 H25D 0.98 . ?
C252 H25E 0.98 . ?
C252 H25F 0.98 . ?
C253 H25G 0.98 . ?
C253 H25H 0.98 . ?
C253 H25I 0.98 . ?
O14 C126 1.421(7) . ?
O14 C125 1.429(7) . ?
C124 C125 1.452(10) . ?
C124 H12J 0.98 . ?
C124 H12K 0.98 . ?
C124 H12L 0.98 . ?
C125 H12M 0.99 . ?
C125 H12N 0.99 . ?
C126 C127 1.503(8) . ?
C126 H12O 0.99 . ?
C126 H12P 0.99 . ?
C127 H12Q 0.98 . ?
C127 H12R 0.98 . ?
C127 H12S 0.98 . ?

_cod_database_fobs_code 2312848
